data_1568327
loop_
_publ_author_name
'Jana, Arijit'
'Jash, Madhuri'
'Dar, Wakeel Ahmed'
'Roy, Jayoti'
'Chakraborty, Papri'
'Paramasivam, Ganesan'
'Lebedkin, Sergei'
'Kirakci, Kaplan'
'Manna, Sujan'
'Antharjanam, Sudhadevi'
'Machacek, Jan'
'Kucerakova, Monika'
'Ghosh, Sundargopal'
'Lang, Kamil'
'Kappes, Manfred M.'
'Base, Tomas'
'Pradeep, Thalappil'

_publ_section_title
;
 Carborane-thiol protected copper nanoclusters: stimuli-responsive
 materials with tunable phosphorescence.
;
_journal_issue 6
_journal_name_full 'Chemical science'
_journal_page_first 1613
_journal_page_last 1626
_journal_paper_doi 10.1039/d2sc06578a
_journal_volume 14
_journal_year 2023
_chemical_formula_moiety 'C8 H44 B40 Cu4 S4'
_chemical_formula_sum 'C8 H44 B40 Cu4 S4'
_chemical_formula_weight 955.23
_space_group_crystal_system monoclinic
_space_group_IT_number 14
_space_group_name_Hall '-P 2ybc'
_space_group_name_H-M_alt 'P 1 21/c 1'
_atom_sites_solution_hydrogens geom
_audit_creation_method SHELXL-2018/3
_audit_update_record
;
2022-07-25 deposited with the CCDC.	2023-01-23 downloaded from the CCDC.
;
_cell_angle_alpha 90
_cell_angle_beta 91.213(2)
_cell_angle_gamma 90
_cell_formula_units_Z 4
_cell_length_a 11.3989(7)
_cell_length_b 11.9482(7)
_cell_length_c 32.3144(19)
_cell_measurement_reflns_used 9998
_cell_measurement_temperature 296(2)
_cell_measurement_theta_max 23.14
_cell_measurement_theta_min 3.09
_cell_volume 4400.1(5)
_computing_cell_refinement 'APEX3/SAINT (Bruker, 2016)'
_computing_data_collection 'APEX3(Bruker, 2016)'
_computing_data_reduction 'SAINT/XPREP (Bruker, 2016)'
_computing_molecular_graphics 'ORTEP3 (Farrugia, 1997) and Mercury (Bruno et al., 2002)'
_computing_publication_material 'SHELXL-2018/3 (Sheldrick, 2018)'
_computing_structure_refinement 'SHELXL-2018/3 (Sheldrick, 2018)'
_computing_structure_solution 'SHELXT-2014/5 (Sheldrick, 2014)'
_diffrn_ambient_temperature 296(2)
_diffrn_measured_fraction_theta_full 0.992
_diffrn_measured_fraction_theta_max 0.992
_diffrn_measurement_device_type 'Bruker axs kappa apex3 CMOS Diffractometer'
_diffrn_measurement_method '\w and \f scan'
_diffrn_radiation_monochromator graphite
_diffrn_radiation_source 'fine-focus sealed tube'
_diffrn_radiation_type MoK\a
_diffrn_radiation_wavelength 0.71073
_diffrn_reflns_av_R_equivalents 0.1819
_diffrn_reflns_av_unetI/netI 0.0936
_diffrn_reflns_Laue_measured_fraction_full 0.992
_diffrn_reflns_Laue_measured_fraction_max 0.992
_diffrn_reflns_limit_h_max 12
_diffrn_reflns_limit_h_min -12
_diffrn_reflns_limit_k_max 13
_diffrn_reflns_limit_k_min -13
_diffrn_reflns_limit_l_max 36
_diffrn_reflns_limit_l_min -36
_diffrn_reflns_number 54022
_diffrn_reflns_point_group_measured_fraction_full 0.992
_diffrn_reflns_point_group_measured_fraction_max 0.992
_diffrn_reflns_theta_full 23.439
_diffrn_reflns_theta_max 23.439
_diffrn_reflns_theta_min 3.044
_exptl_absorpt_coefficient_mu 2.112
_exptl_absorpt_correction_T_max 0.7456
_exptl_absorpt_correction_T_min 0.5645
_exptl_absorpt_correction_type multi-scan
_exptl_absorpt_process_details 'SADABS (Bruker, 2016)'
_exptl_crystal_colour colourless
_exptl_crystal_density_diffrn 1.442
_exptl_crystal_description BLOCK
_exptl_crystal_F_000 1888
_exptl_crystal_size_max 0.200
_exptl_crystal_size_mid 0.200
_exptl_crystal_size_min 0.150
_refine_diff_density_max 0.484
_refine_diff_density_min -0.429
_refine_diff_density_rms 0.096
_refine_ls_extinction_method none
_refine_ls_goodness_of_fit_ref 1.116
_refine_ls_hydrogen_treatment constr
_refine_ls_matrix_type full
_refine_ls_number_parameters 505
_refine_ls_number_reflns 6415
_refine_ls_number_restraints 298
_refine_ls_restrained_S_all 1.098
_refine_ls_R_factor_all 0.1808
_refine_ls_R_factor_gt 0.0986
_refine_ls_shift/su_max 0.000
_refine_ls_shift/su_mean 0.000
_refine_ls_structure_factor_coef Fsqd
_refine_ls_weighting_details 'w=1/[\s^2^(Fo^2^)+(0.0291P)^2^+43.1020P] where P=(Fo^2^+2Fc^2^)/3'
_refine_ls_weighting_scheme calc
_refine_ls_wR_factor_gt 0.1819
_refine_ls_wR_factor_ref 0.2141
_reflns_Friedel_coverage 0.000
_reflns_number_gt 3539
_reflns_number_total 6415
_reflns_threshold_expression 'I > 2\s(I)'
_cod_data_source_file d2sc06578a2.cif
_cod_data_source_block cu4s4mono
_cod_depositor_comments 'Adding full bibliography for 1568324--1568327.cif.'
_cod_original_sg_symbol_H-M 'P 21/c'
_cod_database_code 1568327
_shelx_shelxl_version_number 2018/3
_shelx_space_group_comment
;
The symmetry employed for this shelxl refinement is uniquely defined
by the following loop, which should always be used as a source of
symmetry information in preference to the above space-group names.
They are only intended as comments.
;
_shelx_estimated_absorpt_t_min 0.677
_shelx_estimated_absorpt_t_max 0.742

loop_
_space_group_symop_operation_xyz
'x, y, z'
'-x, y+1/2, -z+1/2'
'-x, -y, -z'
'x, -y-1/2, z-1/2'

loop_
_atom_site_label
_atom_site_type_symbol
_atom_site_fract_x
_atom_site_fract_y
_atom_site_fract_z
_atom_site_U_iso_or_equiv
_atom_site_adp_type
_atom_site_occupancy
_atom_site_site_symmetry_order
_atom_site_calc_flag
_atom_site_refinement_flags_posn
_atom_site_refinement_flags_adp
_atom_site_refinement_flags_occupancy
_atom_site_disorder_assembly
_atom_site_disorder_group
Cu1 Cu 0.74551(17) 0.52780(14) 0.69636(6) 0.0917(7) Uani 1 1 d . U . . .
Cu2 Cu 0.53472(14) 0.43010(14) 0.68157(6) 0.0752(5) Uani 1 1 d . U . . .
Cu3 Cu 0.61377(15) 0.34684(14) 0.61029(5) 0.0748(5) Uani 1 1 d . U . . .
Cu4 Cu 0.82358(14) 0.44718(13) 0.62113(6) 0.0756(6) Uani 1 1 d . U . . .
B7 B 0.8429(14) 0.0850(14) 0.7774(6) 0.082(4) Uani 1 1 d . U . . .
H4A H 0.888698 0.007480 0.786510 0.098 Uiso 1 1 calc R U . . .
C2 C 0.8369(14) 0.1984(13) 0.8096(5) 0.102(4) Uani 1 1 d . U . . .
H2 H 0.879583 0.196314 0.840410 0.122 Uiso 1 1 calc R U . . .
B14 B 0.6656(18) 0.9473(15) 0.5913(7) 0.110(5) Uani 1 1 d . U . . .
H14 H 0.624433 1.023515 0.578559 0.132 Uiso 1 1 calc R U . . .
C4 C 0.6700(18) 0.8215(14) 0.5648(6) 0.130(5) Uani 1 1 d . U . . .
H4 H 0.630068 0.813468 0.533670 0.155 Uiso 1 1 calc R U . . .
C6 C 0.711(3) 0.2216(19) 0.4596(7) 0.183(8) Uani 1 1 d . U . . .
H24 H 0.674155 0.151140 0.441751 0.219 Uiso 1 1 calc R U . . .
B21 B 0.753(2) 0.342(2) 0.4342(7) 0.152(7) Uani 1 1 d . U . . .
H25 H 0.749062 0.358315 0.400705 0.183 Uiso 1 1 calc R U . . .
C7 C 0.2472(18) 0.1206(16) 0.6679(6) 0.137(6) Uani 1 1 d . U . . .
H7 H 0.251495 0.070886 0.696517 0.165 Uiso 1 1 calc R U . . .
B35 B 0.1466(16) 0.0902(16) 0.6330(7) 0.103(5) Uani 1 1 d . U . . .
H34 H 0.085009 0.020224 0.636775 0.124 Uiso 1 1 calc R U . . .
B1 B 0.7058(15) 0.2683(15) 0.8023(5) 0.084(4) Uani 1 1 d . U . . .
H1A H 0.660694 0.311364 0.827456 0.101 Uiso 1 1 calc R U . . .
B2 B 0.8360(13) 0.3199(14) 0.7808(5) 0.075(3) Uani 1 1 d . U . . .
H2A H 0.878052 0.397783 0.791527 0.090 Uiso 1 1 calc R U . . .
B3 B 0.9108(13) 0.2043(12) 0.7662(6) 0.075(4) Uani 1 1 d . U . . .
H3A H 1.007292 0.206536 0.767628 0.090 Uiso 1 1 calc R U . . .
B4 B 0.7148(14) 0.0869(14) 0.7476(5) 0.076(3) Uani 1 1 d . U . . .
H1 H 0.673578 0.009069 0.736365 0.091 Uiso 1 1 calc R U . . .
B5 B 0.7154(15) 0.1258(14) 0.7976(6) 0.082(4) Uani 1 1 d . U . . .
H5 H 0.674455 0.072138 0.820911 0.098 Uiso 1 1 calc R U . . .
B6 B 0.8383(14) 0.2796(13) 0.7290(5) 0.073(3) Uani 1 1 d . U . . .
H6 H 0.882158 0.330939 0.705707 0.087 Uiso 1 1 calc R U . . .
C1 C 0.8424(13) 0.1325(11) 0.7271(5) 0.087(3) Uani 1 1 d . U . . .
H7A H 0.888126 0.086643 0.702709 0.104 Uiso 1 1 calc R U . . .
B8 B 0.6300(15) 0.1960(13) 0.7631(5) 0.079(3) Uani 1 1 d . U . . .
H8A H 0.533621 0.191071 0.762698 0.095 Uiso 1 1 calc R U . . .
B9 B 0.7035(13) 0.3213(12) 0.7511(5) 0.064(3) Uani 1 1 d . U . . .
B10 B 0.7093(14) 0.2048(13) 0.7173(5) 0.072(3) Uani 1 1 d . U . . .
H10 H 0.666825 0.207409 0.686451 0.086 Uiso 1 1 calc R U . . .
B11 B 0.6674(15) 0.7103(14) 0.5992(6) 0.096(4) Uani 1 1 d . U . . .
H11 H 0.626586 0.629321 0.591546 0.115 Uiso 1 1 calc R U . . .
B12 B 0.8000(19) 0.7507(17) 0.5788(7) 0.115(5) Uani 1 1 d . U . . .
H12 H 0.847860 0.696652 0.557375 0.138 Uiso 1 1 calc R U . . .
B13 B 0.796(2) 0.8964(19) 0.5743(9) 0.145(6) Uani 1 1 d . U . . .
H13 H 0.841900 0.939063 0.549209 0.174 Uiso 1 1 calc R U . . .
B17 B 0.661(2) 0.9113(18) 0.6421(7) 0.127(5) Uani 1 1 d . U . . .
H3 H 0.614484 0.964881 0.664063 0.152 Uiso 1 1 calc R U . . .
B15 B 0.5908(16) 0.8331(14) 0.6061(7) 0.101(5) Uani 1 1 d . U . . .
H15 H 0.494591 0.834027 0.602858 0.121 Uiso 1 1 calc R U . . .
B16 B 0.8743(17) 0.8365(16) 0.6155(9) 0.133(6) Uani 1 1 d . U . . .
H16 H 0.970515 0.840374 0.618370 0.159 Uiso 1 1 calc R U . . .
C3 C 0.7846(17) 0.9476(13) 0.6219(7) 0.144(6) Uani 1 1 d . U . . .
H17 H 0.824168 1.029184 0.629643 0.173 Uiso 1 1 calc R U . . .
B18 B 0.6582(15) 0.7679(17) 0.6472(7) 0.102(4) Uani 1 1 d . U . . .
H18 H 0.609230 0.724866 0.671479 0.123 Uiso 1 1 calc R U . . .
B19 B 0.7913(12) 0.7203(12) 0.6306(6) 0.074(3) Uani 1 1 d . U . . .
B20 B 0.786(2) 0.8449(16) 0.6585(8) 0.123(5) Uani 1 1 d . U . . .
H20 H 0.823467 0.853313 0.689974 0.148 Uiso 1 1 calc R U . . .
C5 C 0.8639(18) 0.389(3) 0.4622(7) 0.188(8) Uani 1 1 d . U . . .
H6A H 0.934667 0.433298 0.446454 0.225 Uiso 1 1 calc R U . . .
B22 B 0.8978(18) 0.312(3) 0.5049(7) 0.167(8) Uani 1 1 d . U . . .
H22 H 0.988256 0.307351 0.517257 0.200 Uiso 1 1 calc R U . . .
B23 B 0.800(2) 0.202(2) 0.5034(6) 0.141(6) Uani 1 1 d . U . . .
H23 H 0.825119 0.118758 0.515642 0.169 Uiso 1 1 calc R U . . .
B24 B 0.638(2) 0.3341(19) 0.4636(6) 0.115(5) Uani 1 1 d . U . . .
H5A H 0.550809 0.340869 0.448472 0.138 Uiso 1 1 calc R U . . .
B25 B 0.854(3) 0.248(4) 0.4588(8) 0.214(10) Uani 1 1 d . U . . .
H6B H 0.913324 0.194641 0.441320 0.257 Uiso 1 1 calc R U . . .
B26 B 0.810(2) 0.434(2) 0.5117(7) 0.133(6) Uani 1 1 d . U . . .
H26 H 0.839525 0.509465 0.528695 0.159 Uiso 1 1 calc R U . . .
B27 B 0.7238(17) 0.4371(18) 0.4682(5) 0.097(4) Uani 1 1 d . U . . .
H27 H 0.695419 0.520011 0.457163 0.116 Uiso 1 1 calc R U . . .
B28 B 0.6609(19) 0.2493(18) 0.5073(7) 0.113(5) Uani 1 1 d . U . . .
H28 H 0.591932 0.200269 0.522228 0.136 Uiso 1 1 calc R U . . .
B29 B 0.7784(13) 0.3082(12) 0.5372(5) 0.063(3) Uani 1 1 d . U . . .
B30 B 0.6684(16) 0.3900(16) 0.5109(5) 0.091(4) Uani 1 1 d . U . . .
H30 H 0.601813 0.435687 0.528334 0.109 Uiso 1 1 calc R U . . .
B31 B 0.2390(18) 0.2643(16) 0.5868(6) 0.106(5) Uani 1 1 d . U . . .
H31 H 0.237437 0.311825 0.557630 0.128 Uiso 1 1 calc R U . . .
B32 B 0.3506(18) 0.1738(16) 0.5958(7) 0.112(5) Uani 1 1 d . U . . .
H32 H 0.421900 0.160847 0.573860 0.134 Uiso 1 1 calc R U . . .
B33 B 0.2923(18) 0.0647(15) 0.6233(9) 0.131(6) Uani 1 1 d . U . . .
H33 H 0.326396 -0.020690 0.619419 0.158 Uiso 1 1 calc R U . . .
C8 C 0.2005(18) 0.1287(15) 0.5865(6) 0.130(5) Uani 1 1 d . U . . .
H8 H 0.168937 0.088022 0.557807 0.155 Uiso 1 1 calc R U . . .
B34 B 0.1203(17) 0.2132(17) 0.6120(10) 0.130(6) Uani 1 1 d . U . . .
H35 H 0.030308 0.229746 0.600634 0.156 Uiso 1 1 calc R U . . .
B36 B 0.1929(15) 0.3192(16) 0.6299(8) 0.120(5) Uani 1 1 d . U . . .
H36 H 0.159271 0.405478 0.630139 0.145 Uiso 1 1 calc R U . . .
B37 B 0.3749(17) 0.1685(17) 0.6485(8) 0.126(6) Uani 1 1 d . U . . .
H37 H 0.462189 0.151606 0.662274 0.151 Uiso 1 1 calc R U . . .
B38 B 0.3415(12) 0.2972(12) 0.6263(5) 0.061(3) Uani 1 1 d . U . . .
B39 B 0.275(2) 0.258(2) 0.6709(6) 0.132(6) Uani 1 1 d . U . . .
H39 H 0.294959 0.301166 0.700402 0.158 Uiso 1 1 calc R U . . .
B40 B 0.133(2) 0.209(2) 0.6574(10) 0.154(7) Uani 1 1 d . U . . .
H40 H 0.057287 0.222088 0.677390 0.185 Uiso 1 1 calc R U . . .
S1 S 0.6254(4) 0.4557(3) 0.74022(12) 0.0869(11) Uani 1 1 d . U . . .
S2 S 0.4434(3) 0.4195(3) 0.62230(12) 0.0763(10) Uani 1 1 d . U . . .
S3 S 0.7865(3) 0.2849(3) 0.59413(11) 0.0701(10) Uani 1 1 d . U . . .
S4 S 0.8729(3) 0.5962(3) 0.65489(15) 0.0977(14) Uani 1 1 d . U . . .

loop_
_atom_site_aniso_label
_atom_site_aniso_U_11
_atom_site_aniso_U_22
_atom_site_aniso_U_33
_atom_site_aniso_U_23
_atom_site_aniso_U_13
_atom_site_aniso_U_12
Cu1 0.1098(15) 0.0529(11) 0.1105(15) -0.0038(10) -0.0409(12) -0.0019(10)
Cu2 0.0716(11) 0.0599(11) 0.0933(13) -0.0020(10) -0.0164(9) 0.0092(9)
Cu3 0.0703(11) 0.0709(12) 0.0831(12) 0.0040(10) -0.0008(9) -0.0154(9)
Cu4 0.0700(11) 0.0531(10) 0.1030(14) 0.0016(10) -0.0170(9) -0.0007(8)
B7 0.081(8) 0.059(7) 0.106(10) 0.016(7) -0.004(7) 0.006(7)
C2 0.117(9) 0.095(9) 0.092(7) 0.004(6) -0.032(7) 0.011(7)
B14 0.116(11) 0.049(7) 0.163(13) 0.003(8) -0.011(10) 0.013(8)
C4 0.183(13) 0.083(10) 0.121(9) -0.005(7) -0.028(9) 0.027(9)
C6 0.31(2) 0.121(10) 0.115(10) -0.037(10) -0.069(13) 0.045(12)
B21 0.190(17) 0.207(18) 0.060(9) 0.012(8) -0.003(7) 0.077(15)
C7 0.168(14) 0.117(11) 0.125(10) 0.055(9) -0.046(9) -0.080(9)
B35 0.083(9) 0.078(8) 0.148(14) 0.017(9) -0.016(8) -0.026(8)
B1 0.098(9) 0.087(9) 0.069(7) -0.008(6) 0.008(7) 0.012(7)
B2 0.067(8) 0.061(7) 0.095(10) -0.013(6) -0.018(7) 0.005(5)
B3 0.053(7) 0.055(8) 0.115(10) 0.012(7) -0.018(6) 0.008(5)
B4 0.073(8) 0.056(6) 0.097(10) -0.002(6) -0.002(7) 0.004(6)
B5 0.087(9) 0.074(8) 0.085(8) 0.015(7) 0.013(7) 0.001(7)
B6 0.078(8) 0.050(7) 0.091(8) 0.002(6) 0.009(7) 0.010(5)
C1 0.094(8) 0.068(7) 0.098(8) -0.010(6) 0.014(7) 0.012(6)
B8 0.067(7) 0.066(7) 0.104(10) -0.012(7) 0.003(6) 0.000(5)
B9 0.061(7) 0.058(6) 0.071(8) -0.010(5) -0.009(6) 0.007(5)
B10 0.088(9) 0.058(7) 0.068(7) -0.009(6) -0.016(6) 0.005(6)
B11 0.083(9) 0.047(7) 0.155(13) -0.003(7) -0.039(8) 0.001(6)
B12 0.135(12) 0.078(10) 0.134(9) 0.008(7) 0.037(10) 0.035(8)
B13 0.143(13) 0.084(11) 0.211(14) 0.056(10) 0.060(12) 0.014(9)
B17 0.152(12) 0.090(10) 0.138(11) -0.029(9) -0.001(10) 0.058(10)
B15 0.069(8) 0.064(9) 0.169(14) 0.018(9) -0.015(7) 0.021(6)
B16 0.071(8) 0.061(9) 0.27(2) 0.027(10) 0.004(8) -0.018(6)
C3 0.135(11) 0.045(7) 0.250(17) -0.008(8) -0.051(11) -0.006(7)
B18 0.073(8) 0.102(10) 0.132(10) 0.021(9) 0.017(8) 0.025(7)
B19 0.046(7) 0.047(5) 0.129(10) -0.006(6) -0.001(7) -0.004(5)
B20 0.143(13) 0.070(9) 0.154(11) -0.036(8) -0.053(10) 0.017(9)
C5 0.105(10) 0.33(2) 0.127(12) 0.099(15) 0.028(9) 0.002(12)
B22 0.063(8) 0.33(2) 0.113(10) 0.081(15) 0.013(7) 0.035(10)
B23 0.227(17) 0.116(10) 0.081(8) -0.017(8) -0.007(12) 0.091(11)
B24 0.119(10) 0.122(13) 0.103(10) 0.008(10) -0.039(8) -0.005(8)
B25 0.250(18) 0.31(2) 0.085(11) 0.027(13) 0.036(12) 0.188(19)
B26 0.182(15) 0.114(10) 0.101(10) 0.042(8) -0.040(10) -0.080(11)
B27 0.111(11) 0.104(9) 0.076(9) 0.029(8) -0.002(8) -0.004(8)
B28 0.117(10) 0.104(10) 0.116(9) 0.025(9) -0.048(8) -0.041(9)
B29 0.059(8) 0.050(8) 0.081(6) 0.004(5) -0.003(5) -0.004(6)
B30 0.101(9) 0.099(10) 0.074(8) 0.019(7) 0.007(7) 0.036(8)
B31 0.129(13) 0.082(10) 0.106(10) 0.027(8) -0.050(8) -0.028(7)
B32 0.104(9) 0.073(9) 0.160(12) -0.037(9) 0.038(10) -0.008(7)
B33 0.099(11) 0.040(7) 0.254(18) 0.010(8) -0.010(11) 0.013(7)
C8 0.165(13) 0.104(10) 0.119(9) -0.008(8) -0.031(9) -0.061(9)
B34 0.058(7) 0.078(10) 0.253(19) 0.030(11) -0.043(9) -0.003(6)
B36 0.064(7) 0.065(8) 0.233(17) -0.007(9) 0.032(11) 0.004(6)
B37 0.086(8) 0.090(10) 0.199(15) 0.066(11) -0.068(9) -0.020(7)
B38 0.057(6) 0.055(6) 0.070(9) 0.005(6) -0.001(6) 0.002(5)
B39 0.191(17) 0.128(12) 0.078(9) -0.011(8) 0.030(8) -0.094(10)
B40 0.120(10) 0.113(13) 0.233(17) -0.028(12) 0.090(13) -0.042(9)
S1 0.101(3) 0.071(2) 0.088(3) -0.018(2) -0.016(2) 0.033(2)
S2 0.065(2) 0.067(2) 0.097(3) 0.021(2) -0.0160(19) -0.0134(18)
S3 0.086(2) 0.052(2) 0.073(2) 0.0061(17) -0.0050(19) 0.0048(18)
S4 0.079(3) 0.055(2) 0.158(4) -0.002(2) -0.044(2) -0.0094(19)

loop_
_atom_type_symbol
_atom_type_description
_atom_type_scat_dispersion_real
_atom_type_scat_dispersion_imag
_atom_type_scat_source
C C 0.0033 0.0016 'International Tables Vol C Tables 4.2.6.8 and 6.1.1.4'
H H 0.0000 0.0000 'International Tables Vol C Tables 4.2.6.8 and 6.1.1.4'
B B 0.0013 0.0007 'International Tables Vol C Tables 4.2.6.8 and 6.1.1.4'
S S 0.1246 0.1234 'International Tables Vol C Tables 4.2.6.8 and 6.1.1.4'
Cu Cu 0.3201 1.2651 'International Tables Vol C Tables 4.2.6.8 and 6.1.1.4'

loop_
_geom_angle_atom_site_label_1
_geom_angle_atom_site_label_2
_geom_angle_atom_site_label_3
_geom_angle
_geom_angle_site_symmetry_1
_geom_angle_site_symmetry_3
_geom_angle_publ_flag
S4 Cu1 S1 176.83(17) . . ?
S4 Cu1 Cu2 131.36(14) . . ?
S1 Cu1 Cu2 51.20(12) . . ?
S4 Cu1 Cu4 49.88(12) . . ?
S1 Cu1 Cu4 130.69(13) . . ?
Cu2 Cu1 Cu4 89.75(7) . . ?
S1 Cu2 S2 175.22(16) . . ?
S1 Cu2 Cu3 129.97(13) . . ?
S2 Cu2 Cu3 51.86(12) . . ?
S1 Cu2 Cu1 51.50(13) . . ?
S2 Cu2 Cu1 126.19(13) . . ?
Cu3 Cu2 Cu1 89.91(8) . . ?
S2 Cu3 S3 175.05(16) . . ?
S2 Cu3 Cu2 51.67(11) . . ?
S3 Cu3 Cu2 130.84(12) . . ?
S2 Cu3 Cu4 126.50(12) . . ?
S3 Cu3 Cu4 51.48(10) . . ?
Cu2 Cu3 Cu4 92.11(7) . . ?
S4 Cu4 S3 172.00(16) . . ?
S4 Cu4 Cu3 130.91(14) . . ?
S3 Cu4 Cu3 51.90(11) . . ?
S4 Cu4 Cu1 49.91(14) . . ?
S3 Cu4 Cu1 126.85(13) . . ?
Cu3 Cu4 Cu1 88.17(8) . . ?
B3 B7 B5 104.3(12) . . ?
B3 B7 C2 58.6(10) . . ?
B5 B7 C2 59.2(10) . . ?
B3 B7 C1 60.3(9) . . ?
B5 B7 C1 106.6(12) . . ?
C2 B7 C1 108.3(11) . . ?
B3 B7 B4 104.9(12) . . ?
B5 B7 B4 59.1(10) . . ?
C2 B7 B4 106.5(12) . . ?
C1 B7 B4 59.0(9) . . ?
B3 B7 H4A 123.9 . . ?
B5 B7 H4A 123.5 . . ?
C2 B7 H4A 122.0 . . ?
C1 B7 H4A 121.4 . . ?
B4 B7 H4A 123.3 . . ?
B3 C2 B5 105.1(12) . . ?
B3 C2 B7 59.4(9) . . ?
B5 C2 B7 59.5(10) . . ?
B3 C2 B2 60.2(9) . . ?
B5 C2 B2 108.5(11) . . ?
B7 C2 B2 109.9(12) . . ?
B3 C2 B1 108.6(11) . . ?
B5 C2 B1 60.5(10) . . ?
B7 C2 B1 110.2(12) . . ?
B2 C2 B1 61.5(9) . . ?
B3 C2 H2 123.1 . . ?
B5 C2 H2 123.1 . . ?
B7 C2 H2 120.7 . . ?
B2 C2 H2 120.3 . . ?
B1 C2 H2 120.0 . . ?
C3 B14 B15 104.1(15) . . ?
C3 B14 B17 57.7(13) . . ?
B15 B14 B17 59.6(13) . . ?
C3 B14 B13 59.2(13) . . ?
B15 B14 B13 104.6(14) . . ?
B17 B14 B13 105.4(16) . . ?
C3 B14 C4 105.3(14) . . ?
B15 B14 C4 57.1(11) . . ?
B17 B14 C4 105.0(14) . . ?
B13 B14 C4 59.8(12) . . ?
C3 B14 H14 123.8 . . ?
B15 B14 H14 124.2 . . ?
B17 B14 H14 123.3 . . ?
B13 B14 H14 122.8 . . ?
C4 B14 H14 123.5 . . ?
B15 C4 B13 106.6(16) . . ?
B15 C4 B14 60.0(11) . . ?
B13 C4 B14 59.4(12) . . ?
B15 C4 B11 61.5(11) . . ?
B13 C4 B11 108.2(14) . . ?
B14 C4 B11 110.4(14) . . ?
B15 C4 B12 107.9(14) . . ?
B13 C4 B12 60.5(12) . . ?
B14 C4 B12 108.9(14) . . ?
B11 C4 B12 59.4(10) . . ?
B15 C4 H4 122.0 . . ?
B13 C4 H4 122.6 . . ?
B14 C4 H4 120.8 . . ?
B11 C4 H4 120.5 . . ?
B12 C4 H4 121.6 . . ?
B24 C6 B25 111(2) . . ?
B24 C6 B28 64.5(14) . . ?
B25 C6 B28 109.2(17) . . ?
B24 C6 B21 59.2(13) . . ?
B25 C6 B21 63.3(18) . . ?
B28 C6 B21 111.8(16) . . ?
B24 C6 B23 110.4(15) . . ?
B25 C6 B23 58.9(15) . . ?
B28 C6 B23 59.2(12) . . ?
B21 C6 B23 110(2) . . ?
B24 C6 H24 119.4 . . ?
B25 C6 H24 120.5 . . ?
B28 C6 H24 119.5 . . ?
B21 C6 H24 119.8 . . ?
B23 C6 H24 122.2 . . ?
B27 B21 C5 63.6(15) . . ?
B27 B21 B24 57.8(12) . . ?
C5 B21 B24 108.5(17) . . ?
B27 B21 C6 101.4(16) . . ?
C5 B21 C6 103.9(17) . . ?
B24 B21 C6 56.2(14) . . ?
B27 B21 B25 106.2(18) . . ?
C5 B21 B25 59.1(17) . . ?
B24 B21 B25 102.7(19) . . ?
C6 B21 B25 56.2(17) . . ?
B27 B21 H25 122.7 . . ?
C5 B21 H25 120.3 . . ?
B24 B21 H25 124.0 . . ?
C6 B21 H25 127.1 . . ?
B25 B21 H25 124.5 . . ?
B35 C7 B33 62.7(12) . . ?
B35 C7 B39 112.9(16) . . ?
B33 C7 B39 112.3(14) . . ?
B35 C7 B37 114.6(16) . . ?
B33 C7 B37 62.4(14) . . ?
B39 C7 B37 61.7(11) . . ?
B35 C7 B40 58.6(13) . . ?
B33 C7 B40 108.9(16) . . ?
B39 C7 B40 63.1(14) . . ?
B37 C7 B40 112.0(14) . . ?
B35 C7 H7 118.7 . . ?
B33 C7 H7 119.9 . . ?
B39 C7 H7 118.3 . . ?
B37 C7 H7 118.0 . . ?
B40 C7 H7 121.5 . . ?
C7 B35 B40 63.0(14) . . ?
C7 B35 B34 101.8(15) . . ?
B40 B35 B34 53.3(14) . . ?
C7 B35 C8 106.8(14) . . ?
B40 B35 C8 103.3(15) . . ?
B34 B35 C8 57.3(13) . . ?
C7 B35 B33 59.9(12) . . ?
B40 B35 B33 110.0(15) . . ?
B34 B35 B33 104.6(15) . . ?
C8 B35 B33 61.3(13) . . ?
C7 B35 H34 122.2 . . ?
B40 B35 H34 122.7 . . ?
B34 B35 H34 127.9 . . ?
C8 B35 H34 123.2 . . ?
B33 B35 H34 120.4 . . ?
B5 B1 C2 58.2(10) . . ?
B5 B1 B8 58.4(10) . . ?
C2 B1 B8 105.9(12) . . ?
B5 B1 B2 104.9(12) . . ?
C2 B1 B2 59.2(9) . . ?
B8 B1 B2 107.2(12) . . ?
B5 B1 B9 105.9(12) . . ?
C2 B1 B9 107.3(12) . . ?
B8 B1 B9 60.2(9) . . ?
B2 B1 B9 60.2(9) . . ?
B5 B1 H1A 124.2 . . ?
C2 B1 H1A 122.9 . . ?
B8 B1 H1A 122.4 . . ?
B2 B1 H1A 122.6 . . ?
B9 B1 H1A 121.8 . . ?
B3 B2 C2 57.8(9) . . ?
B3 B2 B6 59.3(9) . . ?
C2 B2 B6 106.6(11) . . ?
B3 B2 B1 104.9(12) . . ?
C2 B2 B1 59.3(9) . . ?
B6 B2 B1 108.1(12) . . ?
B3 B2 B9 106.6(11) . . ?
C2 B2 B9 107.2(11) . . ?
B6 B2 B9 60.9(9) . . ?
B1 B2 B9 60.1(9) . . ?
B3 B2 H2A 124.0 . . ?
C2 B2 H2A 123.0 . . ?
B6 B2 H2A 121.4 . . ?
B1 B2 H2A 122.5 . . ?
B9 B2 H2A 121.6 . . ?
C2 B3 B7 62.0(10) . . ?
C2 B3 B2 62.0(10) . . ?
B7 B3 B2 113.4(12) . . ?
C2 B3 B6 111.9(12) . . ?
B7 B3 B6 112.7(12) . . ?
B2 B3 B6 61.7(9) . . ?
C2 B3 C1 112.0(12) . . ?
B7 B3 C1 61.5(9) . . ?
B2 B3 C1 113.1(11) . . ?
B6 B3 C1 62.3(9) . . ?
C2 B3 H3A 119.5 . . ?
B7 B3 H3A 118.7 . . ?
B2 B3 H3A 118.5 . . ?
B6 B3 H3A 119.2 . . ?
C1 B3 H3A 119.1 . . ?
B5 B4 C1 107.5(12) . . ?
B5 B4 B8 59.8(10) . . ?
C1 B4 B8 111.4(12) . . ?
B5 B4 B10 108.7(12) . . ?
C1 B4 B10 62.3(9) . . ?
B8 B4 B10 61.6(9) . . ?
B5 B4 B7 58.9(10) . . ?
C1 B4 B7 60.2(9) . . ?
B8 B4 B7 108.9(13) . . ?
B10 B4 B7 110.4(12) . . ?
B5 B4 H1 123.0 . . ?
C1 B4 H1 120.3 . . ?
B8 B4 H1 120.1 . . ?
B10 B4 H1 119.7 . . ?
B7 B4 H1 121.5 . . ?
C2 B5 B7 61.3(10) . . ?
C2 B5 B4 110.6(13) . . ?
B7 B5 B4 62.1(10) . . ?
C2 B5 B8 111.0(12) . . ?
B7 B5 B8 112.3(13) . . ?
B4 B5 B8 60.8(10) . . ?
C2 B5 B1 61.2(10) . . ?
B7 B5 B1 112.4(13) . . ?
B4 B5 B1 111.1(13) . . ?
B8 B5 B1 61.7(10) . . ?
C2 B5 H5 120.4 . . ?
B7 B5 H5 118.7 . . ?
B4 B5 H5 120.2 . . ?
B8 B5 H5 119.7 . . ?
B1 B5 H5 119.4 . . ?
B3 B6 B2 59.0(9) . . ?
B3 B6 B10 106.0(11) . . ?
B2 B6 B10 108.5(12) . . ?
B3 B6 C1 58.9(9) . . ?
B2 B6 C1 108.1(12) . . ?
B10 B6 C1 60.4(8) . . ?
B3 B6 B9 106.0(12) . . ?
B2 B6 B9 60.4(8) . . ?
B10 B6 B9 60.1(9) . . ?
C1 B6 B9 108.5(11) . . ?
B3 B6 H6 123.9 . . ?
B2 B6 H6 121.3 . . ?
B10 B6 H6 121.8 . . ?
C1 B6 H6 121.4 . . ?
B9 B6 H6 121.8 . . ?
B4 C1 B3 104.7(12) . . ?
B4 C1 B7 60.8(9) . . ?
B3 C1 B7 58.2(9) . . ?
B4 C1 B6 106.4(11) . . ?
B3 C1 B6 58.8(9) . . ?
B7 C1 B6 107.2(11) . . ?
B4 C1 B10 59.3(9) . . ?
B3 C1 B10 105.3(10) . . ?
B7 C1 B10 108.4(11) . . ?
B6 C1 B10 59.7(8) . . ?
B4 C1 H7A 122.8 . . ?
B3 C1 H7A 124.5 . . ?
B7 C1 H7A 121.4 . . ?
B6 C1 H7A 122.4 . . ?
B10 C1 H7A 122.2 . . ?
B5 B8 B4 59.4(10) . . ?
B5 B8 B1 59.8(10) . . ?
B4 B8 B1 108.4(12) . . ?
B5 B8 B10 106.7(12) . . ?
B4 B8 B10 59.5(9) . . ?
B1 B8 B10 109.0(12) . . ?
B5 B8 B9 107.3(12) . . ?
B4 B8 B9 108.1(12) . . ?
B1 B8 B9 60.6(9) . . ?
B10 B8 B9 60.5(9) . . ?
B5 B8 H8A 122.8 . . ?
B4 B8 H8A 121.9 . . ?
B1 B8 H8A 120.9 . . ?
B10 B8 H8A 121.8 . . ?
B9 B8 H8A 121.5 . . ?
B8 B9 B1 59.3(9) . . ?
B8 B9 B10 59.5(9) . . ?
B1 B9 B10 107.2(11) . . ?
B8 B9 B2 106.1(11) . . ?
B1 B9 B2 59.7(9) . . ?
B10 B9 B2 106.5(11) . . ?
B8 B9 B6 105.6(11) . . ?
B1 B9 B6 106.2(11) . . ?
B10 B9 B6 59.2(9) . . ?
B2 B9 B6 58.7(9) . . ?
B8 B9 S1 123.0(10) . . ?
B1 B9 S1 118.8(10) . . ?
B10 B9 S1 125.7(10) . . ?
B2 B9 S1 120.5(10) . . ?
B6 B9 S1 125.3(10) . . ?
B4 B10 B8 58.8(9) . . ?
B4 B10 B6 105.9(11) . . ?
B8 B10 B6 107.1(11) . . ?
B4 B10 C1 58.4(8) . . ?
B8 B10 C1 106.0(11) . . ?
B6 B10 C1 59.9(8) . . ?
B4 B10 B9 107.1(11) . . ?
B8 B10 B9 60.0(9) . . ?
B6 B10 B9 60.6(9) . . ?
C1 B10 B9 108.5(11) . . ?
B4 B10 H10 123.4 . . ?
B8 B10 H10 122.8 . . ?
B6 B10 H10 122.2 . . ?
C1 B10 H10 122.4 . . ?
B9 B10 H10 121.0 . . ?
B18 B11 B15 59.8(11) . . ?
B18 B11 B19 60.1(10) . . ?
B15 B11 B19 106.0(13) . . ?
B18 B11 B12 107.8(14) . . ?
B15 B11 B12 105.1(13) . . ?
B19 B11 B12 59.6(11) . . ?
B18 B11 C4 106.1(13) . . ?
B15 B11 C4 56.4(10) . . ?
B19 B11 C4 107.4(13) . . ?
B12 B11 C4 61.0(11) . . ?
B18 B11 H11 121.8 . . ?
B15 B11 H11 124.4 . . ?
B19 B11 H11 122.0 . . ?
B12 B11 H11 121.9 . . ?
C4 B11 H11 122.9 . . ?
B19 B12 B11 60.0(10) . . ?
B19 B12 B13 106.9(16) . . ?
B11 B12 B13 106.7(14) . . ?
B19 B12 C4 106.7(14) . . ?
B11 B12 C4 59.6(11) . . ?
B13 B12 C4 58.5(11) . . ?
B19 B12 B16 60.4(12) . . ?
B11 B12 B16 108.4(15) . . ?
B13 B12 B16 59.4(14) . . ?
C4 B12 B16 106.4(14) . . ?
B19 B12 H12 122.0 . . ?
B11 B12 H12 121.7 . . ?
B13 B12 H12 123.0 . . ?
C4 B12 H12 123.1 . . ?
B16 B12 H12 121.7 . . ?
C3 B13 B14 59.1(13) . . ?
C3 B13 C4 106.1(16) . . ?
B14 B13 C4 60.8(12) . . ?
C3 B13 B16 59.5(14) . . ?
B14 B13 B16 109.7(19) . . ?
C4 B13 B16 109.6(15) . . ?
C3 B13 B12 106.9(17) . . ?
B14 B13 B12 110.5(16) . . ?
C4 B13 B12 61.0(12) . . ?
B16 B13 B12 60.9(12) . . ?
C3 B13 H13 123.9 . . ?
B14 B13 H13 120.3 . . ?
C4 B13 H13 121.5 . . ?
B16 B13 H13 120.5 . . ?
B12 B13 H13 120.7 . . ?
C3 B17 B15 105.9(17) . . ?
C3 B17 B14 59.9(13) . . ?
B15 B17 B14 59.7(12) . . ?
C3 B17 B20 61.5(13) . . ?
B15 B17 B20 109.8(14) . . ?
B14 B17 B20 112.0(18) . . ?
C3 B17 B18 108.8(14) . . ?
B15 B17 B18 60.2(12) . . ?
B14 B17 B18 110.2(16) . . ?
B20 B17 B18 61.6(11) . . ?
C3 B17 H3 122.5 . . ?
B15 B17 H3 122.7 . . ?
B14 B17 H3 120.0 . . ?
B20 B17 H3 118.9 . . ?
B18 B17 H3 120.5 . . ?
C4 B15 B17 110.5(16) . . ?
C4 B15 B14 62.9(12) . . ?
B17 B15 B14 60.7(13) . . ?
C4 B15 B18 110.5(13) . . ?
B17 B15 B18 61.0(12) . . ?
B14 B15 B18 111.6(15) . . ?
C4 B15 B11 62.1(11) . . ?
B17 B15 B11 109.1(13) . . ?
B14 B15 B11 113.1(14) . . ?
B18 B15 B11 59.5(10) . . ?
C4 B15 H15 119.4 . . ?
B17 B15 H15 121.3 . . ?
B14 B15 H15 118.3 . . ?
B18 B15 H15 120.7 . . ?
B11 B15 H15 120.2 . . ?
C3 B16 B20 59.6(13) . . ?
C3 B16 B13 58.0(12) . . ?
B20 B16 B13 106.9(16) . . ?
C3 B16 B19 104.8(14) . . ?
B20 B16 B19 59.8(11) . . ?
B13 B16 B19 105.5(15) . . ?
C3 B16 B12 104.8(15) . . ?
B20 B16 B12 107.0(14) . . ?
B13 B16 B12 59.7(14) . . ?
B19 B16 B12 58.4(10) . . ?
C3 B16 H16 124.1 . . ?
B20 B16 H16 121.6 . . ?
B13 B16 H16 122.8 . . ?
B19 B16 H16 123.5 . . ?
B12 B16 H16 122.9 . . ?
B17 C3 B14 62.3(12) . . ?
B17 C3 B13 111.0(16) . . ?
B14 C3 B13 61.7(13) . . ?
B17 C3 B16 111.8(14) . . ?
B14 C3 B16 114.3(16) . . ?
B13 C3 B16 62.5(14) . . ?
B17 C3 B20 61.6(13) . . ?
B14 C3 B20 114.0(15) . . ?
B13 C3 B20 112.1(14) . . ?
B16 C3 B20 61.5(12) . . ?
B17 C3 H17 120.1 . . ?
B14 C3 H17 117.6 . . ?
B13 C3 H17 119.8 . . ?
B16 C3 H17 118.5 . . ?
B20 C3 H17 118.9 . . ?
B11 B18 B15 60.7(11) . . ?
B11 B18 B19 60.6(10) . . ?
B15 B18 B19 107.1(15) . . ?
B11 B18 B17 108.3(16) . . ?
B15 B18 B17 58.7(12) . . ?
B19 B18 B17 106.4(15) . . ?
B11 B18 B20 109.5(15) . . ?
B15 B18 B20 106.3(15) . . ?
B19 B18 B20 60.2(10) . . ?
B17 B18 B20 58.7(12) . . ?
B11 B18 H18 120.2 . . ?
B15 B18 H18 122.7 . . ?
B19 B18 H18 122.2 . . ?
B17 B18 H18 123.0 . . ?
B20 B18 H18 121.9 . . ?
B18 B19 B12 107.7(13) . . ?
B18 B19 B11 59.3(10) . . ?
B12 B19 B11 60.3(12) . . ?
B18 B19 B20 61.0(11) . . ?
B12 B19 B20 109.0(14) . . ?
B11 B19 B20 109.1(12) . . ?
B18 B19 B16 108.1(13) . . ?
B12 B19 B16 61.2(13) . . ?
B11 B19 B16 109.2(14) . . ?
B20 B19 B16 59.5(12) . . ?
B18 B19 S4 123.7(12) . . ?
B12 B19 S4 121.7(11) . . ?
B11 B19 S4 125.0(10) . . ?
B20 B19 S4 118.3(12) . . ?
B16 B19 S4 117.9(10) . . ?
B17 B20 C3 56.9(12) . . ?
B17 B20 B16 105.9(17) . . ?
C3 B20 B16 58.9(13) . . ?
B17 B20 B19 106.0(14) . . ?
C3 B20 B19 104.9(16) . . ?
B16 B20 B19 60.6(11) . . ?
B17 B20 B18 59.7(12) . . ?
C3 B20 B18 103.8(14) . . ?
B16 B20 B18 107.2(15) . . ?
B19 B20 B18 58.8(10) . . ?
B17 B20 H20 123.3 . . ?
C3 B20 H20 125.0 . . ?
B16 B20 H20 121.7 . . ?
B19 B20 H20 122.7 . . ?
B18 B20 H20 123.0 . . ?
B21 C5 B25 64.7(19) . . ?
B21 C5 B22 115(2) . . ?
B25 C5 B22 61.8(17) . . ?
B21 C5 B27 57.8(12) . . ?
B25 C5 B27 106(2) . . ?
B22 C5 B27 106.7(14) . . ?
B21 C5 B26 108.8(16) . . ?
B25 C5 B26 109.5(16) . . ?
B22 C5 B26 61.2(13) . . ?
B27 C5 B26 57.7(12) . . ?
B21 C5 H6A 118.2 . . ?
B25 C5 H6A 120.1 . . ?
B22 C5 H6A 118.9 . . ?
B27 C5 H6A 125.7 . . ?
B26 C5 H6A 122.0 . . ?
C5 B22 B23 104.9(18) . . ?
C5 B22 B29 109.6(15) . . ?
B23 B22 B29 58.9(11) . . ?
C5 B22 B25 58.9(15) . . ?
B23 B22 B25 57.8(19) . . ?
B29 B22 B25 107(2) . . ?
C5 B22 B26 62.5(15) . . ?
B23 B22 B26 105.6(14) . . ?
B29 B22 B26 59.9(11) . . ?
B25 B22 B26 108.2(16) . . ?
C5 B22 H22 121.2 . . ?
B23 B22 H22 124.8 . . ?
B29 B22 H22 121.5 . . ?
B25 B22 H22 122.9 . . ?
B26 B22 H22 121.1 . . ?
B25 B23 B28 108.1(17) . . ?
B25 B23 B29 111(2) . . ?
B28 B23 B29 63.1(11) . . ?
B25 B23 B22 61(2) . . ?
B28 B23 B22 110.1(16) . . ?
B29 B23 B22 60.8(13) . . ?
B25 B23 C6 57.9(15) . . ?
B28 B23 C6 58.9(14) . . ?
B29 B23 C6 109.1(15) . . ?
B22 B23 C6 106.3(18) . . ?
B25 B23 H23 121.1 . . ?
B28 B23 H23 120.6 . . ?
B29 B23 H23 118.9 . . ?
B22 B23 H23 121.2 . . ?
C6 B23 H23 123.8 . . ?
B27 B24 C6 109.8(19) . . ?
B27 B24 B21 60.3(14) . . ?
C6 B24 B21 64.7(16) . . ?
B27 B24 B30 59.5(12) . . ?
C6 B24 B30 108.0(15) . . ?
B21 B24 B30 110.2(17) . . ?
B27 B24 B28 107.0(14) . . ?
C6 B24 B28 60.5(13) . . ?
B21 B24 B28 113.0(17) . . ?
B30 B24 B28 58.6(11) . . ?
B27 B24 H5A 122.5 . . ?
C6 B24 H5A 119.8 . . ?
B21 B24 H5A 117.7 . . ?
B30 B24 H5A 122.5 . . ?
B28 B24 H5A 121.3 . . ?
C6 B25 B23 63.1(18) . . ?
C6 B25 C5 105.0(19) . . ?
B23 B25 C5 108(2) . . ?
C6 B25 B22 109.8(18) . . ?
B23 B25 B22 60.7(14) . . ?
C5 B25 B22 59.3(19) . . ?
C6 B25 B21 60.5(16) . . ?
B23 B25 B21 111(2) . . ?
C5 B25 B21 56.2(15) . . ?
B22 B25 B21 106(2) . . ?
C6 B25 H6B 120.8 . . ?
B23 B25 H6B 119.2 . . ?
C5 B25 H6B 124.9 . . ?
B22 B25 H6B 121.7 . . ?
B21 B25 H6B 122.5 . . ?
B27 B26 B30 57.2(11) . . ?
B27 B26 B29 106.3(14) . . ?
B30 B26 B29 62.3(10) . . ?
B27 B26 B22 103.2(17) . . ?
B30 B26 B22 106.0(16) . . ?
B29 B26 B22 58.5(11) . . ?
B27 B26 C5 58.4(11) . . ?
B30 B26 C5 103.4(15) . . ?
B29 B26 C5 103.5(17) . . ?
B22 B26 C5 56.2(13) . . ?
B27 B26 H26 124.1 . . ?
B30 B26 H26 122.7 . . ?
B29 B26 H26 122.0 . . ?
B22 B26 H26 124.5 . . ?
C5 B26 H26 125.6 . . ?
B24 B27 B21 61.9(15) . . ?
B24 B27 B30 63.9(12) . . ?
B21 B27 B30 115.1(18) . . ?
B24 B27 B26 114.3(15) . . ?
B21 B27 B26 115.0(18) . . ?
B30 B27 B26 61.4(11) . . ?
B24 B27 C5 107.8(18) . . ?
B21 B27 C5 58.6(14) . . ?
B30 B27 C5 111.0(14) . . ?
B26 B27 C5 64.0(13) . . ?
B24 B27 H27 119.6 . . ?
B21 B27 H27 118.3 . . ?
B30 B27 H27 118.0 . . ?
B26 B27 H27 116.6 . . ?
C5 B27 H27 122.4 . . ?
B30 B28 C6 103.9(16) . . ?
B30 B28 B23 107.1(16) . . ?
C6 B28 B23 61.9(14) . . ?
B30 B28 B24 59.0(11) . . ?
C6 B28 B24 55.0(12) . . ?
B23 B28 B24 105.0(17) . . ?
B30 B28 B29 62.1(10) . . ?
C6 B28 B29 107.8(16) . . ?
B23 B28 B29 58.5(11) . . ?
B24 B28 B29 107.9(14) . . ?
B30 B28 H28 122.4 . . ?
C6 B28 H28 123.8 . . ?
B23 B28 H28 122.3 . . ?
B24 B28 H28 124.3 . . ?
B29 B28 H28 120.7 . . ?
B23 B29 B22 60.3(14) . . ?
B23 B29 B26 107.9(15) . . ?
B22 B29 B26 61.5(14) . . ?
B23 B29 B28 58.3(12) . . ?
B22 B29 B28 106.0(15) . . ?
B26 B29 B28 104.3(12) . . ?
B23 B29 B30 102.5(13) . . ?
B22 B29 B30 104.6(13) . . ?
B26 B29 B30 57.3(10) . . ?
B28 B29 B30 56.5(10) . . ?
B23 B29 S3 121.2(11) . . ?
B22 B29 S3 125.2(11) . . ?
B26 B29 S3 125.7(11) . . ?
B28 B29 S3 119.9(11) . . ?
B30 B29 S3 124.8(10) . . ?
B27 B30 B28 107.8(16) . . ?
B27 B30 B24 56.6(11) . . ?
B28 B30 B24 62.4(12) . . ?
B27 B30 B26 61.4(11) . . ?
B28 B30 B26 111.0(15) . . ?
B24 B30 B26 108.3(15) . . ?
B27 B30 B29 108.0(13) . . ?
B28 B30 B29 61.4(10) . . ?
B24 B30 B29 109.9(14) . . ?
B26 B30 B29 60.4(10) . . ?
B27 B30 H30 123.2 . . ?
B28 B30 H30 119.7 . . ?
B24 B30 H30 121.7 . . ?
B26 B30 H30 120.2 . . ?
B29 B30 H30 120.8 . . ?
B36 B31 C8 107.6(16) . . ?
B36 B31 B32 111.4(15) . . ?
C8 B31 B32 65.1(12) . . ?
B36 B31 B34 57.6(14) . . ?
C8 B31 B34 56.5(11) . . ?
B32 B31 B34 106.9(14) . . ?
B36 B31 B38 60.8(11) . . ?
C8 B31 B38 113.0(13) . . ?
B32 B31 B38 62.1(10) . . ?
B34 B31 B38 104.8(15) . . ?
B36 B31 H31 121.5 . . ?
C8 B31 H31 119.6 . . ?
B32 B31 H31 118.4 . . ?
B34 B31 H31 126.5 . . ?
B38 B31 H31 120.4 . . ?
B31 B32 B33 106.0(14) . . ?
B31 B32 B37 107.3(15) . . ?
B33 B32 B37 61.0(13) . . ?
B31 B32 B38 60.8(10) . . ?
B33 B32 B38 108.3(15) . . ?
B37 B32 B38 59.4(11) . . ?
B31 B32 C8 57.1(11) . . ?
B33 B32 C8 59.1(11) . . ?
B37 B32 C8 106.5(14) . . ?
B38 B32 C8 105.8(13) . . ?
B31 B32 H32 122.9 . . ?
B33 B32 H32 121.7 . . ?
B37 B32 H32 121.8 . . ?
B38 B32 H32 121.8 . . ?
C8 B32 H32 124.0 . . ?
C7 B33 B32 105.7(14) . . ?
C7 B33 B35 57.3(12) . . ?
B32 B33 B35 110.2(14) . . ?
C7 B33 C8 102.8(14) . . ?
B32 B33 C8 63.1(12) . . ?
B35 B33 C8 58.7(11) . . ?
C7 B33 B37 59.3(13) . . ?
B32 B33 B37 59.6(11) . . ?
B35 B33 B37 107.5(16) . . ?
C8 B33 B37 108.4(12) . . ?
C7 B33 H33 125.6 . . ?
B32 B33 H33 120.2 . . ?
B35 B33 H33 121.9 . . ?
C8 B33 H33 122.5 . . ?
B37 B33 H33 121.6 . . ?
B34 C8 B31 62.7(13) . . ?
B34 C8 B35 59.6(13) . . ?
B31 C8 B35 110.8(15) . . ?
B34 C8 B33 105.4(16) . . ?
B31 C8 B33 105.4(13) . . ?
B35 C8 B33 60.0(12) . . ?
B34 C8 B32 105.9(13) . . ?
B31 C8 B32 57.7(10) . . ?
B35 C8 B32 107.0(13) . . ?
B33 C8 B32 57.8(11) . . ?
B34 C8 H8 122.2 . . ?
B31 C8 H8 120.8 . . ?
B35 C8 H8 120.5 . . ?
B33 C8 H8 124.1 . . ?
B32 C8 H8 124.1 . . ?
B40 B34 C8 116.6(19) . . ?
B40 B34 B36 68.2(17) . . ?
C8 B34 B36 112.7(15) . . ?
B40 B34 B35 63.0(15) . . ?
C8 B34 B35 63.1(12) . . ?
B36 B34 B35 117.8(18) . . ?
B40 B34 B31 115.1(17) . . ?
C8 B34 B31 60.8(13) . . ?
B36 B34 B31 59.0(12) . . ?
B35 B34 B31 112.1(16) . . ?
B40 B34 H35 114.3 . . ?
C8 B34 H35 118.6 . . ?
B36 B34 H35 116.5 . . ?
B35 B34 H35 117.3 . . ?
B31 B34 H35 121.3 . . ?
B34 B36 B31 63.4(15) . . ?
B34 B36 B38 110.7(15) . . ?
B31 B36 B38 63.0(10) . . ?
B34 B36 B40 52.0(13) . . ?
B31 B36 B40 105.6(16) . . ?
B38 B36 B40 108.5(16) . . ?
B34 B36 B39 102.0(15) . . ?
B31 B36 B39 107.4(15) . . ?
B38 B36 B39 58.6(11) . . ?
B40 B36 B39 60.8(15) . . ?
B34 B36 H36 124.2 . . ?
B31 B36 H36 119.9 . . ?
B38 B36 H36 119.1 . . ?
B40 B36 H36 124.5 . . ?
B39 B36 H36 124.2 . . ?
C7 B37 B32 104.8(14) . . ?
C7 B37 B39 58.7(13) . . ?
B32 B37 B39 107.3(14) . . ?
C7 B37 B38 105.6(14) . . ?
B32 B37 B38 61.8(10) . . ?
B39 B37 B38 59.0(11) . . ?
C7 B37 B33 58.3(11) . . ?
B32 B37 B33 59.4(13) . . ?
B39 B37 B33 106.5(14) . . ?
B38 B37 B33 108.9(13) . . ?
C7 B37 H37 124.4 . . ?
B32 B37 H37 122.1 . . ?
B39 B37 H37 122.7 . . ?
B38 B37 H37 121.2 . . ?
B33 B37 H37 122.1 . . ?
B39 B38 B36 62.0(12) . . ?
B39 B38 B37 60.3(12) . . ?
B36 B38 B37 108.3(13) . . ?
B39 B38 B31 104.8(13) . . ?
B36 B38 B31 56.2(11) . . ?
B37 B38 B31 103.9(12) . . ?
B39 B38 B32 106.0(13) . . ?
B36 B38 B32 103.5(12) . . ?
B37 B38 B32 58.7(11) . . ?
B31 B38 B32 57.1(11) . . ?
B39 B38 S2 123.8(11) . . ?
B36 B38 S2 119.9(10) . . ?
B37 B38 S2 126.0(10) . . ?
B31 B38 S2 121.9(10) . . ?
B32 B38 S2 124.4(11) . . ?
C7 B39 B38 107.7(16) . . ?
C7 B39 B37 59.6(13) . . ?
B38 B39 B37 60.7(11) . . ?
C7 B39 B36 105.1(15) . . ?
B38 B39 B36 59.4(10) . . ?
B37 B39 B36 106.6(15) . . ?
C7 B39 B40 59.2(12) . . ?
B38 B39 B40 107.5(17) . . ?
B37 B39 B40 107.2(15) . . ?
B36 B39 B40 58.7(14) . . ?
C7 B39 H39 122.8 . . ?
B38 B39 H39 121.4 . . ?
B37 B39 H39 121.9 . . ?
B36 B39 H39 123.6 . . ?
B40 B39 H39 122.4 . . ?
B34 B40 B35 63.6(15) . . ?
B34 B40 C7 106.1(19) . . ?
B35 B40 C7 58.4(12) . . ?
B34 B40 B36 59.8(16) . . ?
B35 B40 B36 111.7(19) . . ?
C7 B40 B36 105.4(15) . . ?
B34 B40 B39 107.8(17) . . ?
B35 B40 B39 108.2(18) . . ?
C7 B40 B39 57.7(14) . . ?
B36 B40 B39 60.5(12) . . ?
B34 B40 H40 121.2 . . ?
B35 B40 H40 119.2 . . ?
C7 B40 H40 125.1 . . ?
B36 B40 H40 121.1 . . ?
B39 B40 H40 122.4 . . ?
B9 S1 Cu2 105.1(5) . . ?
B9 S1 Cu1 99.2(5) . . ?
Cu2 S1 Cu1 77.30(15) . . ?
B38 S2 Cu2 105.8(5) . . ?
B38 S2 Cu3 105.0(5) . . ?
Cu2 S2 Cu3 76.47(13) . . ?
B29 S3 Cu4 105.7(5) . . ?
B29 S3 Cu3 99.2(5) . . ?
Cu4 S3 Cu3 76.62(13) . . ?
B19 S4 Cu4 108.3(5) . . ?
B19 S4 Cu1 102.8(5) . . ?
Cu4 S4 Cu1 80.21(14) . . ?

loop_
_geom_bond_atom_site_label_1
_geom_bond_atom_site_label_2
_geom_bond_distance
_geom_bond_site_symmetry_2
_geom_bond_publ_flag
Cu1 S4 2.157(5) . ?
Cu1 S1 2.170(5) . ?
Cu1 Cu2 2.705(3) . ?
Cu1 Cu4 2.779(3) . ?
Cu2 S1 2.161(4) . ?
Cu2 S2 2.164(4) . ?
Cu2 Cu3 2.682(3) . ?
Cu3 S2 2.170(4) . ?
Cu3 S3 2.177(4) . ?
Cu3 Cu4 2.692(2) . ?
Cu4 S4 2.156(4) . ?
Cu4 S3 2.164(4) . ?
B7 B3 1.67(2) . ?
B7 B5 1.68(2) . ?
B7 C2 1.71(2) . ?
B7 C1 1.72(2) . ?
B7 B4 1.73(2) . ?
B7 H4A 1.1000 . ?
C2 B3 1.65(2) . ?
C2 B5 1.67(2) . ?
C2 B2 1.72(2) . ?
C2 B1 1.72(2) . ?
C2 H2 1.1000 . ?
B14 C3 1.66(3) . ?
B14 B15 1.68(3) . ?
B14 B17 1.70(3) . ?
B14 B13 1.71(3) . ?
B14 C4 1.73(2) . ?
B14 H14 1.1000 . ?
C4 B15 1.63(3) . ?
C4 B13 1.71(3) . ?
C4 B11 1.73(2) . ?
C4 B12 1.76(3) . ?
C4 H4 1.1000 . ?
C6 B24 1.59(3) . ?
C6 B25 1.65(4) . ?
C6 B28 1.69(3) . ?
C6 B21 1.73(3) . ?
C6 B23 1.74(3) . ?
C6 H24 1.1000 . ?
B21 B27 1.62(3) . ?
B21 C5 1.63(3) . ?
B21 B24 1.64(3) . ?
B21 B25 1.78(4) . ?
B21 H25 1.1000 . ?
C7 B35 1.63(2) . ?
C7 B33 1.68(3) . ?
C7 B39 1.68(3) . ?
C7 B37 1.70(3) . ?
C7 B40 1.71(3) . ?
C7 H7 1.1000 . ?
B35 B40 1.64(3) . ?
B35 B34 1.64(3) . ?
B35 C8 1.70(3) . ?
B35 B33 1.72(3) . ?
B35 H34 1.1000 . ?
B1 B5 1.71(2) . ?
B1 B8 1.75(2) . ?
B1 B2 1.76(2) . ?
B1 B9 1.77(2) . ?
B1 H1A 1.1000 . ?
B2 B3 1.70(2) . ?
B2 B6 1.74(2) . ?
B2 B9 1.77(2) . ?
B2 H2A 1.1000 . ?
B3 B6 1.70(2) . ?
B3 C1 1.70(2) . ?
B3 H3A 1.1000 . ?
B4 B5 1.68(2) . ?
B4 C1 1.70(2) . ?
B4 B8 1.70(2) . ?
B4 B10 1.72(2) . ?
B4 H1 1.1000 . ?
B5 B8 1.69(2) . ?
B5 H5 1.1000 . ?
B6 B10 1.75(2) . ?
B6 C1 1.76(2) . ?
B6 B9 1.78(2) . ?
B6 H6 1.1000 . ?
C1 B10 1.77(2) . ?
C1 H7A 1.1000 . ?
B8 B10 1.75(2) . ?
B8 B9 1.76(2) . ?
B8 H8A 1.1000 . ?
B9 B10 1.77(2) . ?
B9 S1 1.866(15) . ?
B10 H10 1.1000 . ?
B11 B18 1.70(3) . ?
B11 B15 1.72(2) . ?
B11 B19 1.73(2) . ?
B11 B12 1.73(3) . ?
B11 H11 1.1000 . ?
B12 B19 1.72(3) . ?
B12 B13 1.75(3) . ?
B12 B16 1.77(3) . ?
B12 H12 1.1000 . ?
B13 C3 1.66(3) . ?
B13 B16 1.74(3) . ?
B13 H13 1.1000 . ?
B17 C3 1.62(3) . ?
B17 B15 1.68(3) . ?
B17 B20 1.70(3) . ?
B17 B18 1.72(3) . ?
B17 H3 1.1000 . ?
B15 B18 1.71(3) . ?
B15 H15 1.1000 . ?
B16 C3 1.69(3) . ?
B16 B20 1.74(3) . ?
B16 B19 1.76(2) . ?
B16 H16 1.1000 . ?
C3 B20 1.70(3) . ?
C3 H17 1.1000 . ?
B18 B19 1.72(2) . ?
B18 B20 1.75(3) . ?
B18 H18 1.1000 . ?
B19 B20 1.74(2) . ?
B19 S4 1.910(16) . ?
B20 H20 1.1000 . ?
C5 B25 1.69(4) . ?
C5 B22 1.69(3) . ?
C5 B27 1.71(3) . ?
C5 B26 1.81(3) . ?
C5 H6A 1.1000 . ?
B22 B23 1.72(4) . ?
B22 B29 1.73(2) . ?
B22 B25 1.74(4) . ?
B22 B26 1.79(4) . ?
B22 H22 1.1000 . ?
B23 B25 1.67(4) . ?
B23 B28 1.70(3) . ?
B23 B29 1.70(2) . ?
B23 H23 1.1000 . ?
B24 B27 1.58(3) . ?
B24 B30 1.70(3) . ?
B24 B28 1.75(3) . ?
B24 H5A 1.1000 . ?
B25 H6B 1.1000 . ?
B26 B27 1.70(3) . ?
B26 B30 1.70(3) . ?
B26 B29 1.76(2) . ?
B26 H26 1.1000 . ?
B27 B30 1.63(2) . ?
B27 H27 1.1000 . ?
B28 B30 1.69(3) . ?
B28 B29 1.78(2) . ?
B28 H28 1.1000 . ?
B29 B30 1.79(2) . ?
B29 S3 1.863(16) . ?
B30 H30 1.1000 . ?
B31 B36 1.64(3) . ?
B31 C8 1.68(2) . ?
B31 B32 1.69(3) . ?
B31 B34 1.71(3) . ?
B31 B38 1.76(2) . ?
B31 H31 1.1000 . ?
B32 B33 1.72(3) . ?
B32 B37 1.72(3) . ?
B32 B38 1.78(2) . ?
B32 C8 1.81(3) . ?
B32 H32 1.1000 . ?
B33 C8 1.74(3) . ?
B33 B37 1.75(3) . ?
B33 H33 1.1000 . ?
C8 B34 1.60(3) . ?
C8 H8 1.1000 . ?
B34 B40 1.47(3) . ?
B34 B36 1.61(3) . ?
B34 H35 1.1000 . ?
B36 B38 1.72(2) . ?
B36 B40 1.73(3) . ?
B36 B39 1.77(3) . ?
B36 H36 1.1000 . ?
B37 B39 1.73(3) . ?
B37 B38 1.74(2) . ?
B37 H37 1.1000 . ?
B38 B39 1.71(2) . ?
B38 S2 1.873(15) . ?
B39 B40 1.77(3) . ?
B39 H39 1.1000 . ?
B40 H40 1.1000 . ?

loop_
_geom_torsion_atom_site_label_1
_geom_torsion_atom_site_label_2
_geom_torsion_atom_site_label_3
_geom_torsion_atom_site_label_4
_geom_torsion
_geom_torsion_site_symmetry_1
_geom_torsion_site_symmetry_2
_geom_torsion_site_symmetry_3
_geom_torsion_site_symmetry_4
_geom_torsion_publ_flag
B5 B7 C2 B3 -134.5(13) . . . . ?
C1 B7 C2 B3 -35.6(11) . . . . ?
B4 B7 C2 B3 -97.7(13) . . . . ?
B3 B7 C2 B5 134.5(13) . . . . ?
C1 B7 C2 B5 98.9(13) . . . . ?
B4 B7 C2 B5 36.8(11) . . . . ?
B3 B7 C2 B2 34.2(11) . . . . ?
B5 B7 C2 B2 -100.2(13) . . . . ?
C1 B7 C2 B2 -1.4(15) . . . . ?
B4 B7 C2 B2 -63.5(15) . . . . ?
B3 B7 C2 B1 100.2(13) . . . . ?
B5 B7 C2 B1 -34.3(12) . . . . ?
C1 B7 C2 B1 64.6(15) . . . . ?
B4 B7 C2 B1 2.5(16) . . . . ?
C3 B14 C4 B15 97.1(17) . . . . ?
B17 B14 C4 B15 37.1(14) . . . . ?
B13 B14 C4 B15 136.4(17) . . . . ?
C3 B14 C4 B13 -39.3(15) . . . . ?
B15 B14 C4 B13 -136.4(17) . . . . ?
B17 B14 C4 B13 -99.3(18) . . . . ?
C3 B14 C4 B11 60.3(19) . . . . ?
B15 B14 C4 B11 -36.8(13) . . . . ?
B17 B14 C4 B11 0(2) . . . . ?
B13 B14 C4 B11 99.6(16) . . . . ?
C3 B14 C4 B12 -3(2) . . . . ?
B15 B14 C4 B12 -100.3(15) . . . . ?
B17 B14 C4 B12 -63.2(19) . . . . ?
B13 B14 C4 B12 36.1(16) . . . . ?
B24 C6 B21 B27 37.9(15) . . . . ?
B25 C6 B21 B27 -102(2) . . . . ?
B28 C6 B21 B27 -1(2) . . . . ?
B23 C6 B21 B27 -65(2) . . . . ?
B24 C6 B21 C5 103.2(19) . . . . ?
B25 C6 B21 C5 -36.7(19) . . . . ?
B28 C6 B21 C5 64(2) . . . . ?
B23 C6 B21 C5 1(2) . . . . ?
B25 C6 B21 B24 -140(2) . . . . ?
B28 C6 B21 B24 -38.8(17) . . . . ?
B23 C6 B21 B24 -102.5(18) . . . . ?
B24 C6 B21 B25 140(2) . . . . ?
B28 C6 B21 B25 101(2) . . . . ?
B23 C6 B21 B25 37.4(17) . . . . ?
B33 C7 B35 B40 -137.7(16) . . . . ?
B39 C7 B35 B40 -33.6(17) . . . . ?
B37 C7 B35 B40 -101.7(18) . . . . ?
B33 C7 B35 B34 -100.1(17) . . . . ?
B39 C7 B35 B34 4(2) . . . . ?
B37 C7 B35 B34 -64(2) . . . . ?
B40 C7 B35 B34 37.6(15) . . . . ?
B33 C7 B35 C8 -41.0(14) . . . . ?
B39 C7 B35 C8 63(2) . . . . ?
B37 C7 B35 C8 -5(2) . . . . ?
B40 C7 B35 C8 96.7(17) . . . . ?
B39 C7 B35 B33 104.2(17) . . . . ?
B37 C7 B35 B33 36.0(15) . . . . ?
B40 C7 B35 B33 137.7(16) . . . . ?
B3 C2 B1 B5 97.3(13) . . . . ?
B7 C2 B1 B5 33.9(12) . . . . ?
B2 C2 B1 B5 136.1(13) . . . . ?
B3 C2 B1 B8 62.0(15) . . . . ?
B5 C2 B1 B8 -35.3(12) . . . . ?
B7 C2 B1 B8 -1.4(16) . . . . ?
B2 C2 B1 B8 100.8(13) . . . . ?
B3 C2 B1 B2 -38.9(11) . . . . ?
B5 C2 B1 B2 -136.1(13) . . . . ?
B7 C2 B1 B2 -102.2(13) . . . . ?
B3 C2 B1 B9 -1.1(16) . . . . ?
B5 C2 B1 B9 -98.3(13) . . . . ?
B7 C2 B1 B9 -64.4(15) . . . . ?
B2 C2 B1 B9 37.8(11) . . . . ?
B5 C2 B2 B3 -97.3(13) . . . . ?
B7 C2 B2 B3 -33.9(11) . . . . ?
B1 C2 B2 B3 -136.8(12) . . . . ?
B3 C2 B2 B6 35.2(11) . . . . ?
B5 C2 B2 B6 -62.1(15) . . . . ?
B7 C2 B2 B6 1.3(15) . . . . ?
B1 C2 B2 B6 -101.6(12) . . . . ?
B3 C2 B2 B1 136.8(12) . . . . ?
B5 C2 B2 B1 39.5(12) . . . . ?
B7 C2 B2 B1 102.9(13) . . . . ?
B3 C2 B2 B9 99.1(12) . . . . ?
B5 C2 B2 B9 1.8(16) . . . . ?
B7 C2 B2 B9 65.2(14) . . . . ?
B1 C2 B2 B9 -37.7(11) . . . . ?
B5 B1 B2 B3 -0.7(15) . . . . ?
C2 B1 B2 B3 36.8(11) . . . . ?
B8 B1 B2 B3 -61.8(14) . . . . ?
B9 B1 B2 B3 -100.8(12) . . . . ?
B5 B1 B2 C2 -37.6(11) . . . . ?
B8 B1 B2 C2 -98.6(13) . . . . ?
B9 B1 B2 C2 -137.6(12) . . . . ?
B5 B1 B2 B6 61.3(14) . . . . ?
C2 B1 B2 B6 98.9(12) . . . . ?
B8 B1 B2 B6 0.3(15) . . . . ?
B9 B1 B2 B6 -38.7(10) . . . . ?
B5 B1 B2 B9 100.0(13) . . . . ?
C2 B1 B2 B9 137.6(12) . . . . ?
B8 B1 B2 B9 39.0(11) . . . . ?
B5 C2 B3 B7 -39.5(11) . . . . ?
B2 C2 B3 B7 -142.4(12) . . . . ?
B1 C2 B3 B7 -103.0(13) . . . . ?
B5 C2 B3 B2 102.9(12) . . . . ?
B7 C2 B3 B2 142.4(12) . . . . ?
B1 C2 B3 B2 39.4(11) . . . . ?
B5 C2 B3 B6 65.3(15) . . . . ?
B7 C2 B3 B6 104.9(13) . . . . ?
B2 C2 B3 B6 -37.6(11) . . . . ?
B1 C2 B3 B6 1.9(17) . . . . ?
B5 C2 B3 C1 -2.4(15) . . . . ?
B7 C2 B3 C1 37.1(11) . . . . ?
B2 C2 B3 C1 -105.3(12) . . . . ?
B1 C2 B3 C1 -65.9(15) . . . . ?
B5 B7 B3 C2 39.2(11) . . . . ?
C1 B7 B3 C2 140.4(11) . . . . ?
B4 B7 B3 C2 100.5(13) . . . . ?
B5 B7 B3 B2 3.3(17) . . . . ?
C2 B7 B3 B2 -35.9(12) . . . . ?
C1 B7 B3 B2 104.5(13) . . . . ?
B4 B7 B3 B2 64.5(16) . . . . ?
B5 B7 B3 B6 -64.4(16) . . . . ?
C2 B7 B3 B6 -103.6(13) . . . . ?
C1 B7 B3 B6 36.8(12) . . . . ?
B4 B7 B3 B6 -3.2(17) . . . . ?
B5 B7 B3 C1 -101.2(13) . . . . ?
C2 B7 B3 C1 -140.4(11) . . . . ?
B4 B7 B3 C1 -40.0(11) . . . . ?
B6 B2 B3 C2 -140.0(12) . . . . ?
B1 B2 B3 C2 -37.5(11) . . . . ?
B9 B2 B3 C2 -100.2(13) . . . . ?
C2 B2 B3 B7 35.9(12) . . . . ?
B6 B2 B3 B7 -104.1(14) . . . . ?
B1 B2 B3 B7 -1.6(16) . . . . ?
B9 B2 B3 B7 -64.3(16) . . . . ?
C2 B2 B3 B6 140.0(12) . . . . ?
B1 B2 B3 B6 102.5(12) . . . . ?
B9 B2 B3 B6 39.9(11) . . . . ?
C2 B2 B3 C1 103.5(13) . . . . ?
B6 B2 B3 C1 -36.5(12) . . . . ?
B1 B2 B3 C1 66.0(15) . . . . ?
B9 B2 B3 C1 3.4(17) . . . . ?
B3 B7 B4 B5 -97.9(13) . . . . ?
C2 B7 B4 B5 -36.8(11) . . . . ?
C1 B7 B4 B5 -138.5(12) . . . . ?
B3 B7 B4 C1 40.6(11) . . . . ?
B5 B7 B4 C1 138.5(12) . . . . ?
C2 B7 B4 C1 101.7(12) . . . . ?
B3 B7 B4 B8 -63.7(15) . . . . ?
B5 B7 B4 B8 34.2(12) . . . . ?
C2 B7 B4 B8 -2.6(16) . . . . ?
C1 B7 B4 B8 -104.3(13) . . . . ?
B3 B7 B4 B10 2.2(16) . . . . ?
B5 B7 B4 B10 100.1(13) . . . . ?
C2 B7 B4 B10 63.3(15) . . . . ?
C1 B7 B4 B10 -38.5(11) . . . . ?
B3 C2 B5 B7 39.5(11) . . . . ?
B2 C2 B5 B7 102.7(13) . . . . ?
B1 C2 B5 B7 142.6(13) . . . . ?
B3 C2 B5 B4 0.3(15) . . . . ?
B7 C2 B5 B4 -39.2(11) . . . . ?
B2 C2 B5 B4 63.5(15) . . . . ?
B1 C2 B5 B4 103.5(14) . . . . ?
B3 C2 B5 B8 -65.2(15) . . . . ?
B7 C2 B5 B8 -104.7(14) . . . . ?
B2 C2 B5 B8 -2.0(17) . . . . ?
B1 C2 B5 B8 37.9(12) . . . . ?
B3 C2 B5 B1 -103.1(12) . . . . ?
B7 C2 B5 B1 -142.6(13) . . . . ?
B2 C2 B5 B1 -40.0(12) . . . . ?
B3 B7 B5 C2 -38.9(11) . . . . ?
C1 B7 B5 C2 -101.7(12) . . . . ?
B4 B7 B5 C2 -138.0(12) . . . . ?
B3 B7 B5 B4 99.1(13) . . . . ?
C2 B7 B5 B4 138.0(12) . . . . ?
C1 B7 B5 B4 36.3(11) . . . . ?
B3 B7 B5 B8 63.6(16) . . . . ?
C2 B7 B5 B8 102.5(14) . . . . ?
C1 B7 B5 B8 0.8(17) . . . . ?
B4 B7 B5 B8 -35.5(12) . . . . ?
B3 B7 B5 B1 -3.8(17) . . . . ?
C2 B7 B5 B1 35.1(12) . . . . ?
C1 B7 B5 B1 -66.5(16) . . . . ?
B4 B7 B5 B1 -102.9(14) . . . . ?
C1 B4 B5 C2 1.8(16) . . . . ?
B8 B4 B5 C2 -103.2(14) . . . . ?
B10 B4 B5 C2 -64.2(15) . . . . ?
B7 B4 B5 C2 38.8(11) . . . . ?
C1 B4 B5 B7 -37.0(11) . . . . ?
B8 B4 B5 B7 -142.0(13) . . . . ?
B10 B4 B5 B7 -103.0(13) . . . . ?
C1 B4 B5 B8 105.0(13) . . . . ?
B10 B4 B5 B8 39.0(11) . . . . ?
B7 B4 B5 B8 142.0(13) . . . . ?
C1 B4 B5 B1 67.8(15) . . . . ?
B8 B4 B5 B1 -37.1(12) . . . . ?
B10 B4 B5 B1 1.9(17) . . . . ?
B7 B4 B5 B1 104.9(14) . . . . ?
B8 B1 B5 C2 139.3(13) . . . . ?
B2 B1 B5 C2 38.1(11) . . . . ?
B9 B1 B5 C2 100.8(13) . . . . ?
C2 B1 B5 B7 -35.2(12) . . . . ?
B8 B1 B5 B7 104.2(15) . . . . ?
B2 B1 B5 B7 2.9(17) . . . . ?
B9 B1 B5 B7 65.6(16) . . . . ?
C2 B1 B5 B4 -102.6(14) . . . . ?
B8 B1 B5 B4 36.7(12) . . . . ?
B2 B1 B5 B4 -64.5(15) . . . . ?
B9 B1 B5 B4 -1.8(17) . . . . ?
C2 B1 B5 B8 -139.3(13) . . . . ?
B2 B1 B5 B8 -101.3(13) . . . . ?
B9 B1 B5 B8 -38.6(11) . . . . ?
C2 B3 B6 B2 37.7(12) . . . . ?
B7 B3 B6 B2 105.3(14) . . . . ?
C1 B3 B6 B2 141.8(12) . . . . ?
C2 B3 B6 B10 -64.7(15) . . . . ?
B7 B3 B6 B10 3.0(17) . . . . ?
B2 B3 B6 B10 -102.3(12) . . . . ?
C1 B3 B6 B10 39.5(10) . . . . ?
C2 B3 B6 C1 -104.1(13) . . . . ?
B7 B3 B6 C1 -36.5(12) . . . . ?
B2 B3 B6 C1 -141.8(12) . . . . ?
C2 B3 B6 B9 -1.8(16) . . . . ?
B7 B3 B6 B9 65.8(15) . . . . ?
B2 B3 B6 B9 -39.5(10) . . . . ?
C1 B3 B6 B9 102.3(12) . . . . ?
C2 B2 B6 B3 -34.5(11) . . . . ?
B1 B2 B6 B3 -96.9(13) . . . . ?
B9 B2 B6 B3 -135.3(12) . . . . ?
B3 B2 B6 B10 97.9(12) . . . . ?
C2 B2 B6 B10 63.4(13) . . . . ?
B1 B2 B6 B10 1.0(14) . . . . ?
B9 B2 B6 B10 -37.4(10) . . . . ?
B3 B2 B6 C1 33.9(10) . . . . ?
C2 B2 B6 C1 -0.7(15) . . . . ?
B1 B2 B6 C1 -63.1(14) . . . . ?
B9 B2 B6 C1 -101.4(12) . . . . ?
B3 B2 B6 B9 135.3(12) . . . . ?
C2 B2 B6 B9 100.8(12) . . . . ?
B1 B2 B6 B9 38.4(11) . . . . ?
B5 B4 C1 B3 -3.1(14) . . . . ?
B8 B4 C1 B3 60.6(14) . . . . ?
B10 B4 C1 B3 99.3(11) . . . . ?
B7 B4 C1 B3 -39.5(10) . . . . ?
B5 B4 C1 B7 36.4(11) . . . . ?
B8 B4 C1 B7 100.2(14) . . . . ?
B10 B4 C1 B7 138.8(12) . . . . ?
B5 B4 C1 B6 -64.4(14) . . . . ?
B8 B4 C1 B6 -0.7(16) . . . . ?
B10 B4 C1 B6 38.0(11) . . . . ?
B7 B4 C1 B6 -100.8(12) . . . . ?
B5 B4 C1 B10 -102.4(12) . . . . ?
B8 B4 C1 B10 -38.7(11) . . . . ?
B7 B4 C1 B10 -138.8(12) . . . . ?
C2 B3 C1 B4 3.5(14) . . . . ?
B7 B3 C1 B4 40.8(10) . . . . ?
B2 B3 C1 B4 -64.2(14) . . . . ?
B6 B3 C1 B4 -100.5(11) . . . . ?
C2 B3 C1 B7 -37.3(11) . . . . ?
B2 B3 C1 B7 -105.1(14) . . . . ?
B6 B3 C1 B7 -141.4(12) . . . . ?
C2 B3 C1 B6 104.0(13) . . . . ?
B7 B3 C1 B6 141.4(12) . . . . ?
B2 B3 C1 B6 36.3(12) . . . . ?
C2 B3 C1 B10 65.1(14) . . . . ?
B7 B3 C1 B10 102.4(12) . . . . ?
B2 B3 C1 B10 -2.6(16) . . . . ?
B6 B3 C1 B10 -38.9(11) . . . . ?
B3 B7 C1 B4 -133.6(12) . . . . ?
B5 B7 C1 B4 -36.3(11) . . . . ?
C2 B7 C1 B4 -98.7(13) . . . . ?
B5 B7 C1 B3 97.2(13) . . . . ?
C2 B7 C1 B3 34.9(11) . . . . ?
B4 B7 C1 B3 133.6(12) . . . . ?
B3 B7 C1 B6 -34.0(11) . . . . ?
B5 B7 C1 B6 63.2(14) . . . . ?
C2 B7 C1 B6 0.9(15) . . . . ?
B4 B7 C1 B6 99.6(12) . . . . ?
B3 B7 C1 B10 -97.0(11) . . . . ?
B5 B7 C1 B10 0.3(15) . . . . ?
C2 B7 C1 B10 -62.0(14) . . . . ?
B4 B7 C1 B10 36.6(10) . . . . ?
B3 B6 C1 B4 97.5(12) . . . . ?
B2 B6 C1 B4 63.7(14) . . . . ?
B10 B6 C1 B4 -37.8(11) . . . . ?
B9 B6 C1 B4 -0.4(15) . . . . ?
B2 B6 C1 B3 -33.9(11) . . . . ?
B10 B6 C1 B3 -135.4(12) . . . . ?
B9 B6 C1 B3 -97.9(13) . . . . ?
B3 B6 C1 B7 33.8(11) . . . . ?
B2 B6 C1 B7 -0.1(15) . . . . ?
B10 B6 C1 B7 -101.6(12) . . . . ?
B9 B6 C1 B7 -64.2(14) . . . . ?
B3 B6 C1 B10 135.4(12) . . . . ?
B2 B6 C1 B10 101.5(12) . . . . ?
B9 B6 C1 B10 37.5(10) . . . . ?
C2 B5 B8 B4 102.5(14) . . . . ?
B7 B5 B8 B4 36.0(12) . . . . ?
B1 B5 B8 B4 140.2(13) . . . . ?
C2 B5 B8 B1 -37.7(12) . . . . ?
B7 B5 B8 B1 -104.3(15) . . . . ?
B4 B5 B8 B1 -140.2(13) . . . . ?
C2 B5 B8 B10 64.9(15) . . . . ?
B7 B5 B8 B10 -1.6(17) . . . . ?
B4 B5 B8 B10 -37.6(11) . . . . ?
B1 B5 B8 B10 102.7(13) . . . . ?
C2 B5 B8 B9 1.4(17) . . . . ?
B7 B5 B8 B9 -65.2(16) . . . . ?
B4 B5 B8 B9 -101.2(13) . . . . ?
B1 B5 B8 B9 39.1(11) . . . . ?
C1 B4 B8 B5 -98.4(14) . . . . ?
B10 B4 B8 B5 -137.3(13) . . . . ?
B7 B4 B8 B5 -33.8(12) . . . . ?
B5 B4 B8 B1 35.6(12) . . . . ?
C1 B4 B8 B1 -62.7(16) . . . . ?
B10 B4 B8 B1 -101.7(13) . . . . ?
B7 B4 B8 B1 1.8(16) . . . . ?
B5 B4 B8 B10 137.3(13) . . . . ?
C1 B4 B8 B10 39.0(11) . . . . ?
B7 B4 B8 B10 103.5(13) . . . . ?
B5 B4 B8 B9 99.8(13) . . . . ?
C1 B4 B8 B9 1.4(16) . . . . ?
B10 B4 B8 B9 -37.5(11) . . . . ?
B7 B4 B8 B9 66.0(15) . . . . ?
C2 B1 B8 B5 35.2(11) . . . . ?
B2 B1 B8 B5 97.2(13) . . . . ?
B9 B1 B8 B5 136.3(13) . . . . ?
B5 B1 B8 B4 -35.5(12) . . . . ?
C2 B1 B8 B4 -0.3(16) . . . . ?
B2 B1 B8 B4 61.8(15) . . . . ?
B9 B1 B8 B4 100.8(13) . . . . ?
B5 B1 B8 B10 -98.7(13) . . . . ?
C2 B1 B8 B10 -63.5(15) . . . . ?
B2 B1 B8 B10 -1.4(16) . . . . ?
B9 B1 B8 B10 37.6(11) . . . . ?
B5 B1 B8 B9 -136.3(13) . . . . ?
C2 B1 B8 B9 -101.1(12) . . . . ?
B2 B1 B8 B9 -39.0(10) . . . . ?
B5 B8 B9 B1 -38.7(11) . . . . ?
B4 B8 B9 B1 -101.4(13) . . . . ?
B10 B8 B9 B1 -138.5(12) . . . . ?
B5 B8 B9 B10 99.8(13) . . . . ?
B4 B8 B9 B10 37.1(11) . . . . ?
B1 B8 B9 B10 138.5(12) . . . . ?
B5 B8 B9 B2 -0.2(15) . . . . ?
B4 B8 B9 B2 -62.8(14) . . . . ?
B1 B8 B9 B2 38.6(11) . . . . ?
B10 B8 B9 B2 -99.9(12) . . . . ?
B5 B8 B9 B6 61.1(14) . . . . ?
B4 B8 B9 B6 -1.5(15) . . . . ?
B1 B8 B9 B6 99.8(12) . . . . ?
B10 B8 B9 B6 -38.7(10) . . . . ?
B5 B8 B9 S1 -145.1(11) . . . . ?
B4 B8 B9 S1 152.2(11) . . . . ?
B1 B8 B9 S1 -106.4(13) . . . . ?
B10 B8 B9 S1 115.1(12) . . . . ?
B5 B1 B9 B8 37.8(11) . . . . ?
C2 B1 B9 B8 98.8(13) . . . . ?
B2 B1 B9 B8 136.1(12) . . . . ?
B5 B1 B9 B10 1.1(15) . . . . ?
C2 B1 B9 B10 62.1(14) . . . . ?
B8 B1 B9 B10 -36.7(11) . . . . ?
B2 B1 B9 B10 99.4(12) . . . . ?
B5 B1 B9 B2 -98.3(13) . . . . ?
C2 B1 B9 B2 -37.3(11) . . . . ?
B8 B1 B9 B2 -136.1(12) . . . . ?
B5 B1 B9 B6 -61.0(14) . . . . ?
C2 B1 B9 B6 0.0(15) . . . . ?
B8 B1 B9 B6 -98.8(12) . . . . ?
B2 B1 B9 B6 37.3(10) . . . . ?
B5 B1 B9 S1 151.1(11) . . . . ?
C2 B1 B9 S1 -147.9(10) . . . . ?
B8 B1 B9 S1 113.4(12) . . . . ?
B2 B1 B9 S1 -110.5(12) . . . . ?
B3 B2 B9 B8 59.6(14) . . . . ?
C2 B2 B9 B8 -1.0(15) . . . . ?
B6 B2 B9 B8 98.8(11) . . . . ?
B1 B2 B9 B8 -38.3(11) . . . . ?
B3 B2 B9 B1 98.0(13) . . . . ?
C2 B2 B9 B1 37.3(11) . . . . ?
B6 B2 B9 B1 137.1(12) . . . . ?
B3 B2 B9 B10 -2.6(15) . . . . ?
C2 B2 B9 B10 -63.3(14) . . . . ?
B6 B2 B9 B10 36.5(11) . . . . ?
B1 B2 B9 B10 -100.6(12) . . . . ?
B3 B2 B9 B6 -39.1(11) . . . . ?
C2 B2 B9 B6 -99.8(12) . . . . ?
B1 B2 B9 B6 -137.1(12) . . . . ?
B3 B2 B9 S1 -154.4(11) . . . . ?
C2 B2 B9 S1 145.0(11) . . . . ?
B6 B2 B9 S1 -115.2(13) . . . . ?
B1 B2 B9 S1 107.7(13) . . . . ?
B3 B6 B9 B8 -60.8(13) . . . . ?
B2 B6 B9 B8 -99.6(12) . . . . ?
B10 B6 B9 B8 38.8(11) . . . . ?
C1 B6 B9 B8 1.2(15) . . . . ?
B3 B6 B9 B1 1.1(14) . . . . ?
B2 B6 B9 B1 -37.8(11) . . . . ?
B10 B6 B9 B1 100.6(12) . . . . ?
C1 B6 B9 B1 63.0(14) . . . . ?
B3 B6 B9 B10 -99.6(12) . . . . ?
B2 B6 B9 B10 -138.4(12) . . . . ?
C1 B6 B9 B10 -37.6(11) . . . . ?
B3 B6 B9 B2 38.8(11) . . . . ?
B10 B6 B9 B2 138.4(12) . . . . ?
C1 B6 B9 B2 100.8(13) . . . . ?
B3 B6 B9 S1 146.2(11) . . . . ?
B2 B6 B9 S1 107.4(13) . . . . ?
B10 B6 B9 S1 -114.2(12) . . . . ?
C1 B6 B9 S1 -151.8(10) . . . . ?
B5 B4 B10 B8 -38.2(11) . . . . ?
C1 B4 B10 B8 -138.6(12) . . . . ?
B7 B4 B10 B8 -101.0(14) . . . . ?
B5 B4 B10 B6 62.4(14) . . . . ?
C1 B4 B10 B6 -38.0(11) . . . . ?
B8 B4 B10 B6 100.6(12) . . . . ?
B7 B4 B10 B6 -0.4(15) . . . . ?
B5 B4 B10 C1 100.4(13) . . . . ?
B8 B4 B10 C1 138.6(12) . . . . ?
B7 B4 B10 C1 37.6(11) . . . . ?
B5 B4 B10 B9 -1.1(15) . . . . ?
C1 B4 B10 B9 -101.5(12) . . . . ?
B8 B4 B10 B9 37.1(11) . . . . ?
B7 B4 B10 B9 -64.0(15) . . . . ?
B5 B8 B10 B4 37.5(11) . . . . ?
B1 B8 B10 B4 100.6(13) . . . . ?
B9 B8 B10 B4 138.3(12) . . . . ?
B5 B8 B10 B6 -61.1(14) . . . . ?
B4 B8 B10 B6 -98.6(12) . . . . ?
B1 B8 B10 B6 2.0(15) . . . . ?
B9 B8 B10 B6 39.7(10) . . . . ?
B5 B8 B10 C1 1.7(14) . . . . ?
B4 B8 B10 C1 -35.9(10) . . . . ?
B1 B8 B10 C1 64.8(14) . . . . ?
B9 B8 B10 C1 102.4(11) . . . . ?
B5 B8 B10 B9 -100.8(12) . . . . ?
B4 B8 B10 B9 -138.3(12) . . . . ?
B1 B8 B10 B9 -37.6(11) . . . . ?
B3 B6 B10 B4 -1.4(15) . . . . ?
B2 B6 B10 B4 -63.5(13) . . . . ?
C1 B6 B10 B4 37.3(10) . . . . ?
B9 B6 B10 B4 -101.0(12) . . . . ?
B3 B6 B10 B8 60.2(14) . . . . ?
B2 B6 B10 B8 -1.8(14) . . . . ?
C1 B6 B10 B8 98.9(12) . . . . ?
B9 B6 B10 B8 -39.4(10) . . . . ?
B3 B6 B10 C1 -38.7(10) . . . . ?
B2 B6 B10 C1 -100.8(12) . . . . ?
B9 B6 B10 C1 -138.3(12) . . . . ?
B3 B6 B10 B9 99.6(12) . . . . ?
B2 B6 B10 B9 37.5(10) . . . . ?
C1 B6 B10 B9 138.3(12) . . . . ?
B3 C1 B10 B4 -98.3(12) . . . . ?
B7 C1 B10 B4 -37.3(11) . . . . ?
B6 C1 B10 B4 -136.8(12) . . . . ?
B4 C1 B10 B8 36.1(11) . . . . ?
B3 C1 B10 B8 -62.2(13) . . . . ?
B7 C1 B10 B8 -1.2(14) . . . . ?
B6 C1 B10 B8 -100.8(12) . . . . ?
B4 C1 B10 B6 136.8(12) . . . . ?
B3 C1 B10 B6 38.5(11) . . . . ?
B7 C1 B10 B6 99.6(12) . . . . ?
B4 C1 B10 B9 99.1(12) . . . . ?
B3 C1 B10 B9 0.8(15) . . . . ?
B7 C1 B10 B9 61.9(14) . . . . ?
B6 C1 B10 B9 -37.7(11) . . . . ?
B8 B9 B10 B4 -36.6(11) . . . . ?
B1 B9 B10 B4 0.0(15) . . . . ?
B2 B9 B10 B4 62.7(14) . . . . ?
B6 B9 B10 B4 99.0(12) . . . . ?
S1 B9 B10 B4 -147.4(11) . . . . ?
B1 B9 B10 B8 36.6(11) . . . . ?
B2 B9 B10 B8 99.3(12) . . . . ?
B6 B9 B10 B8 135.6(12) . . . . ?
S1 B9 B10 B8 -110.8(13) . . . . ?
B8 B9 B10 B6 -135.6(12) . . . . ?
B1 B9 B10 B6 -99.0(12) . . . . ?
B2 B9 B10 B6 -36.3(11) . . . . ?
S1 B9 B10 B6 113.6(14) . . . . ?
B8 B9 B10 C1 -98.2(12) . . . . ?
B1 B9 B10 C1 -61.6(14) . . . . ?
B2 B9 B10 C1 1.1(15) . . . . ?
B6 B9 B10 C1 37.4(11) . . . . ?
S1 B9 B10 C1 151.0(11) . . . . ?
B15 C4 B11 B18 -34.9(14) . . . . ?
B13 C4 B11 B18 64.5(18) . . . . ?
B14 C4 B11 B18 1.3(18) . . . . ?
B12 C4 B11 B18 101.8(14) . . . . ?
B13 C4 B11 B15 99.4(16) . . . . ?
B14 C4 B11 B15 36.1(13) . . . . ?
B12 C4 B11 B15 136.7(15) . . . . ?
B15 C4 B11 B19 -97.9(15) . . . . ?
B13 C4 B11 B19 1.5(19) . . . . ?
B14 C4 B11 B19 -61.8(18) . . . . ?
B12 C4 B11 B19 38.7(13) . . . . ?
B15 C4 B11 B12 -136.7(15) . . . . ?
B13 C4 B11 B12 -37.3(16) . . . . ?
B14 C4 B11 B12 -100.5(16) . . . . ?
B18 B11 B12 B19 37.3(12) . . . . ?
B15 B11 B12 B19 99.9(14) . . . . ?
C4 B11 B12 B19 136.2(13) . . . . ?
B18 B11 B12 B13 -63(2) . . . . ?
B15 B11 B12 B13 0(2) . . . . ?
B19 B11 B12 B13 -100.2(18) . . . . ?
C4 B11 B12 B13 36.0(16) . . . . ?
B18 B11 B12 C4 -98.9(14) . . . . ?
B15 B11 B12 C4 -36.3(13) . . . . ?
B19 B11 B12 C4 -136.2(13) . . . . ?
B18 B11 B12 B16 -0.3(18) . . . . ?
B15 B11 B12 B16 62.3(17) . . . . ?
B19 B11 B12 B16 -37.6(12) . . . . ?
C4 B11 B12 B16 98.6(14) . . . . ?
B15 C4 B12 B19 0.6(19) . . . . ?
B13 C4 B12 B19 99.9(18) . . . . ?
B14 C4 B12 B19 64.2(18) . . . . ?
B11 C4 B12 B19 -38.7(12) . . . . ?
B15 C4 B12 B11 39.4(14) . . . . ?
B13 C4 B12 B11 138.6(17) . . . . ?
B14 C4 B12 B11 103.0(16) . . . . ?
B15 C4 B12 B13 -99.3(17) . . . . ?
B14 C4 B12 B13 -35.6(16) . . . . ?
B11 C4 B12 B13 -138.6(18) . . . . ?
B15 C4 B12 B16 -62.7(18) . . . . ?
B13 C4 B12 B16 36.6(16) . . . . ?
B14 C4 B12 B16 1(2) . . . . ?
B11 C4 B12 B16 -102.1(16) . . . . ?
B15 B14 B13 C3 -97.9(17) . . . . ?
B17 B14 B13 C3 -36.0(14) . . . . ?
C4 B14 B13 C3 -134.7(15) . . . . ?
C3 B14 B13 C4 134.7(15) . . . . ?
B15 B14 B13 C4 36.8(14) . . . . ?
B17 B14 B13 C4 98.7(16) . . . . ?
C3 B14 B13 B16 32.6(14) . . . . ?
B15 B14 B13 B16 -65(2) . . . . ?
B17 B14 B13 B16 -3(2) . . . . ?
C4 B14 B13 B16 -102.1(16) . . . . ?
C3 B14 B13 B12 98(2) . . . . ?
B15 B14 B13 B12 0(3) . . . . ?
B17 B14 B13 B12 62(2) . . . . ?
C4 B14 B13 B12 -36.8(17) . . . . ?
B15 C4 B13 C3 0.8(18) . . . . ?
B14 C4 B13 C3 39.4(13) . . . . ?
B11 C4 B13 C3 -64.0(17) . . . . ?
B12 C4 B13 C3 -100.8(17) . . . . ?
B15 C4 B13 B14 -38.6(14) . . . . ?
B11 C4 B13 B14 -103.4(16) . . . . ?
B12 C4 B13 B14 -140.2(17) . . . . ?
B15 C4 B13 B16 64(2) . . . . ?
B14 C4 B13 B16 102(2) . . . . ?
B11 C4 B13 B16 -1(2) . . . . ?
B12 C4 B13 B16 -38.0(16) . . . . ?
B15 C4 B13 B12 101.6(15) . . . . ?
B14 C4 B13 B12 140.2(17) . . . . ?
B11 C4 B13 B12 36.8(15) . . . . ?
B19 B12 B13 C3 0(2) . . . . ?
B11 B12 B13 C3 63(2) . . . . ?
C4 B12 B13 C3 99.4(17) . . . . ?
B16 B12 B13 C3 -39.0(16) . . . . ?
B19 B12 B13 B14 -63(2) . . . . ?
B11 B12 B13 B14 0(3) . . . . ?
C4 B12 B13 B14 36.7(17) . . . . ?
B16 B12 B13 B14 -102(2) . . . . ?
B19 B12 B13 C4 -99.5(16) . . . . ?
B11 B12 B13 C4 -36.5(16) . . . . ?
B16 B12 B13 C4 -138.4(17) . . . . ?
B19 B12 B13 B16 38.9(14) . . . . ?
B11 B12 B13 B16 101.9(17) . . . . ?
C4 B12 B13 B16 138.4(17) . . . . ?
B15 B14 B17 C3 134.8(14) . . . . ?
B13 B14 B17 C3 36.7(14) . . . . ?
C4 B14 B17 C3 98.9(15) . . . . ?
C3 B14 B17 B15 -134.8(14) . . . . ?
B13 B14 B17 B15 -98.1(15) . . . . ?
C4 B14 B17 B15 -35.9(13) . . . . ?
C3 B14 B17 B20 -34.1(14) . . . . ?
B15 B14 B17 B20 100.7(16) . . . . ?
B13 B14 B17 B20 3(2) . . . . ?
C4 B14 B17 B20 65(2) . . . . ?
C3 B14 B17 B18 -100.6(16) . . . . ?
B15 B14 B17 B18 34.2(14) . . . . ?
B13 B14 B17 B18 -64(2) . . . . ?
C4 B14 B17 B18 -2(2) . . . . ?
B13 C4 B15 B17 -0.6(18) . . . . ?
B14 C4 B15 B17 -38.9(13) . . . . ?
B11 C4 B15 B17 101.4(14) . . . . ?
B12 C4 B15 B17 63.0(17) . . . . ?
B13 C4 B15 B14 38.3(14) . . . . ?
B11 C4 B15 B14 140.3(14) . . . . ?
B12 C4 B15 B14 101.9(15) . . . . ?
B13 C4 B15 B18 -66.3(17) . . . . ?
B14 C4 B15 B18 -104.5(16) . . . . ?
B11 C4 B15 B18 35.8(13) . . . . ?
B12 C4 B15 B18 -3(2) . . . . ?
B13 C4 B15 B11 -102.0(14) . . . . ?
B14 C4 B15 B11 -140.3(14) . . . . ?
B12 C4 B15 B11 -38.4(13) . . . . ?
C3 B17 B15 C4 0.2(18) . . . . ?
B14 B17 B15 C4 39.9(13) . . . . ?
B20 B17 B15 C4 -65(2) . . . . ?
B18 B17 B15 C4 -102.7(15) . . . . ?
C3 B17 B15 B14 -39.7(13) . . . . ?
B20 B17 B15 B14 -105(2) . . . . ?
B18 B17 B15 B14 -142.6(15) . . . . ?
C3 B17 B15 B18 102.9(15) . . . . ?
B14 B17 B15 B18 142.6(15) . . . . ?
B20 B17 B15 B18 38.0(16) . . . . ?
C3 B17 B15 B11 66.7(19) . . . . ?
B14 B17 B15 B11 106.3(16) . . . . ?
B20 B17 B15 B11 2(2) . . . . ?
B18 B17 B15 B11 -36.3(15) . . . . ?
C3 B14 B15 C4 -99.3(16) . . . . ?
B17 B14 B15 C4 -137.5(15) . . . . ?
B13 B14 B15 C4 -38.0(16) . . . . ?
C3 B14 B15 B17 38.2(14) . . . . ?
B13 B14 B15 B17 99.5(18) . . . . ?
C4 B14 B15 B17 137.5(15) . . . . ?
C3 B14 B15 B18 3(2) . . . . ?
B17 B14 B15 B18 -34.9(15) . . . . ?
B13 B14 B15 B18 65(2) . . . . ?
C4 B14 B15 B18 102.7(16) . . . . ?
C3 B14 B15 B11 -62(2) . . . . ?
B17 B14 B15 B11 -99.7(16) . . . . ?
B13 B14 B15 B11 0(2) . . . . ?
C4 B14 B15 B11 37.8(14) . . . . ?
B18 B11 B15 C4 140.5(15) . . . . ?
B19 B11 B15 C4 100.6(15) . . . . ?
B12 B11 B15 C4 38.5(15) . . . . ?
B18 B11 B15 B17 36.9(16) . . . . ?
B19 B11 B15 B17 -3(2) . . . . ?
B12 B11 B15 B17 -65(2) . . . . ?
C4 B11 B15 B17 -103.6(18) . . . . ?
B18 B11 B15 B14 102.4(18) . . . . ?
B19 B11 B15 B14 62(2) . . . . ?
B12 B11 B15 B14 0(2) . . . . ?
C4 B11 B15 B14 -38.1(15) . . . . ?
B19 B11 B15 B18 -39.9(13) . . . . ?
B12 B11 B15 B18 -102.1(15) . . . . ?
C4 B11 B15 B18 -140.5(15) . . . . ?
B14 B13 B16 C3 -32.5(14) . . . . ?
C4 B13 B16 C3 -97.6(18) . . . . ?
B12 B13 B16 C3 -135.6(16) . . . . ?
C3 B13 B16 B20 35.5(15) . . . . ?
B14 B13 B16 B20 3(2) . . . . ?
C4 B13 B16 B20 -62(2) . . . . ?
B12 B13 B16 B20 -100.2(15) . . . . ?
C3 B13 B16 B19 98.0(17) . . . . ?
B14 B13 B16 B19 66(2) . . . . ?
C4 B13 B16 B19 0(2) . . . . ?
B12 B13 B16 B19 -37.6(14) . . . . ?
C3 B13 B16 B12 135.6(16) . . . . ?
B14 B13 B16 B12 103.1(18) . . . . ?
C4 B13 B16 B12 38.1(16) . . . . ?
B19 B12 B16 C3 -98.5(16) . . . . ?
B11 B12 B16 C3 -61.1(18) . . . . ?
B13 B12 B16 C3 37.8(15) . . . . ?
C4 B12 B16 C3 2(2) . . . . ?
B19 B12 B16 B20 -36.3(13) . . . . ?
B11 B12 B16 B20 1.1(19) . . . . ?
B13 B12 B16 B20 100.0(16) . . . . ?
C4 B12 B16 B20 63.9(18) . . . . ?
B19 B12 B16 B13 -136.3(15) . . . . ?
B11 B12 B16 B13 -98.9(16) . . . . ?
C4 B12 B16 B13 -36.1(15) . . . . ?
B11 B12 B16 B19 37.4(12) . . . . ?
B13 B12 B16 B19 136.3(15) . . . . ?
C4 B12 B16 B19 100.2(15) . . . . ?
B15 B17 C3 B14 39.6(13) . . . . ?
B20 B17 C3 B14 143.8(14) . . . . ?
B18 B17 C3 B14 102.9(17) . . . . ?
B15 B17 C3 B13 0.3(19) . . . . ?
B14 B17 C3 B13 -39.2(14) . . . . ?
B20 B17 C3 B13 104.5(16) . . . . ?
B18 B17 C3 B13 64(2) . . . . ?
B15 B17 C3 B16 -67(2) . . . . ?
B14 B17 C3 B16 -107.0(19) . . . . ?
B20 B17 C3 B16 36.8(17) . . . . ?
B18 B17 C3 B16 -4(2) . . . . ?
B15 B17 C3 B20 -104.2(15) . . . . ?
B14 B17 C3 B20 -143.8(14) . . . . ?
B18 B17 C3 B20 -40.8(15) . . . . ?
B15 B14 C3 B17 -39.1(14) . . . . ?
B13 B14 C3 B17 -137.9(15) . . . . ?
C4 B14 C3 B17 -98.3(16) . . . . ?
B15 B14 C3 B13 98.8(16) . . . . ?
B17 B14 C3 B13 137.9(15) . . . . ?
C4 B14 C3 B13 39.5(14) . . . . ?
B15 B14 C3 B16 64(2) . . . . ?
B17 B14 C3 B16 102.8(18) . . . . ?
B13 B14 C3 B16 -35.0(16) . . . . ?
C4 B14 C3 B16 5(2) . . . . ?
B15 B14 C3 B20 -4(2) . . . . ?
B17 B14 C3 B20 34.7(15) . . . . ?
B13 B14 C3 B20 -103.2(17) . . . . ?
C4 B14 C3 B20 -64(2) . . . . ?
B14 B13 C3 B17 39.5(14) . . . . ?
C4 B13 C3 B17 -1(2) . . . . ?
B16 B13 C3 B17 -104.4(16) . . . . ?
B12 B13 C3 B17 -65(2) . . . . ?
C4 B13 C3 B14 -40.2(13) . . . . ?
B16 B13 C3 B14 -143.9(15) . . . . ?
B12 B13 C3 B14 -104.2(18) . . . . ?
B14 B13 C3 B16 143.9(15) . . . . ?
C4 B13 C3 B16 103.6(15) . . . . ?
B12 B13 C3 B16 39.7(15) . . . . ?
B14 B13 C3 B20 106.3(17) . . . . ?
C4 B13 C3 B20 66.0(19) . . . . ?
B16 B13 C3 B20 -37.6(15) . . . . ?
B12 B13 C3 B20 2(2) . . . . ?
B20 B16 C3 B17 -36.8(17) . . . . ?
B13 B16 C3 B17 103.1(19) . . . . ?
B19 B16 C3 B17 4(2) . . . . ?
B12 B16 C3 B17 64(2) . . . . ?
B20 B16 C3 B14 -105.2(19) . . . . ?
B13 B16 C3 B14 34.7(16) . . . . ?
B19 B16 C3 B14 -65(2) . . . . ?
B12 B16 C3 B14 -4(2) . . . . ?
B20 B16 C3 B13 -139.9(16) . . . . ?
B19 B16 C3 B13 -99.2(18) . . . . ?
B12 B16 C3 B13 -38.7(16) . . . . ?
B13 B16 C3 B20 139.9(16) . . . . ?
B19 B16 C3 B20 40.7(14) . . . . ?
B12 B16 C3 B20 101.3(15) . . . . ?
B19 B11 B18 B15 134.6(14) . . . . ?
B12 B11 B18 B15 97.5(14) . . . . ?
C4 B11 B18 B15 33.4(13) . . . . ?
B15 B11 B18 B19 -134.6(14) . . . . ?
B12 B11 B18 B19 -37.1(12) . . . . ?
C4 B11 B18 B19 -101.2(14) . . . . ?
B15 B11 B18 B17 -35.7(14) . . . . ?
B19 B11 B18 B17 98.9(15) . . . . ?
B12 B11 B18 B17 61.8(17) . . . . ?
C4 B11 B18 B17 -2.3(18) . . . . ?
B15 B11 B18 B20 -98.2(15) . . . . ?
B19 B11 B18 B20 36.5(12) . . . . ?
B12 B11 B18 B20 -0.7(17) . . . . ?
C4 B11 B18 B20 -64.7(16) . . . . ?
C4 B15 B18 B11 -36.9(14) . . . . ?
B17 B15 B18 B11 -139.6(16) . . . . ?
B14 B15 B18 B11 -104.8(16) . . . . ?
C4 B15 B18 B19 3.6(19) . . . . ?
B17 B15 B18 B19 -99.1(16) . . . . ?
B14 B15 B18 B19 -64.3(19) . . . . ?
B11 B15 B18 B19 40.5(12) . . . . ?
C4 B15 B18 B17 102.7(17) . . . . ?
B14 B15 B18 B17 34.8(15) . . . . ?
B11 B15 B18 B17 139.6(16) . . . . ?
C4 B15 B18 B20 66.8(18) . . . . ?
B17 B15 B18 B20 -35.9(15) . . . . ?
B14 B15 B18 B20 -1(2) . . . . ?
B11 B15 B18 B20 103.6(15) . . . . ?
C3 B17 B18 B11 -61(2) . . . . ?
B15 B17 B18 B11 36.6(14) . . . . ?
B14 B17 B18 B11 3(2) . . . . ?
B20 B17 B18 B11 -102.2(16) . . . . ?
C3 B17 B18 B15 -98.0(18) . . . . ?
B14 B17 B18 B15 -34.0(14) . . . . ?
B20 B17 B18 B15 -138.8(17) . . . . ?
C3 B17 B18 B19 2(2) . . . . ?
B15 B17 B18 B19 100.4(16) . . . . ?
B14 B17 B18 B19 66(2) . . . . ?
B20 B17 B18 B19 -38.4(15) . . . . ?
C3 B17 B18 B20 40.8(17) . . . . ?
B15 B17 B18 B20 138.8(17) . . . . ?
B14 B17 B18 B20 104.8(19) . . . . ?
B11 B18 B19 B12 37.4(13) . . . . ?
B15 B18 B19 B12 -3.1(18) . . . . ?
B17 B18 B19 B12 -64.7(18) . . . . ?
B20 B18 B19 B12 -102.4(15) . . . . ?
B15 B18 B19 B11 -40.5(13) . . . . ?
B17 B18 B19 B11 -102.1(16) . . . . ?
B20 B18 B19 B11 -139.8(15) . . . . ?
B11 B18 B19 B20 139.8(15) . . . . ?
B15 B18 B19 B20 99.3(16) . . . . ?
B17 B18 B19 B20 37.7(15) . . . . ?
B11 B18 B19 B16 102.1(16) . . . . ?
B15 B18 B19 B16 61.6(18) . . . . ?
B17 B18 B19 B16 0(2) . . . . ?
B20 B18 B19 B16 -37.7(15) . . . . ?
B11 B18 B19 S4 -113.9(13) . . . . ?
B15 B18 B19 S4 -154.4(12) . . . . ?
B17 B18 B19 S4 144.0(13) . . . . ?
B20 B18 B19 S4 106.3(16) . . . . ?
B11 B12 B19 B18 -37.0(12) . . . . ?
B13 B12 B19 B18 62.9(18) . . . . ?
C4 B12 B19 B18 1.6(18) . . . . ?
B16 B12 B19 B18 101.3(14) . . . . ?
B13 B12 B19 B11 99.9(16) . . . . ?
C4 B12 B19 B11 38.5(12) . . . . ?
B16 B12 B19 B11 138.3(13) . . . . ?
B11 B12 B19 B20 -101.6(14) . . . . ?
B13 B12 B19 B20 -1.7(19) . . . . ?
C4 B12 B19 B20 -63.1(17) . . . . ?
B16 B12 B19 B20 36.7(13) . . . . ?
B11 B12 B19 B16 -138.3(13) . . . . ?
B13 B12 B19 B16 -38.4(14) . . . . ?
C4 B12 B19 B16 -99.7(15) . . . . ?
B11 B12 B19 S4 115.0(13) . . . . ?
B13 B12 B19 S4 -145.1(13) . . . . ?
C4 B12 B19 S4 153.6(11) . . . . ?
B16 B12 B19 S4 -106.7(13) . . . . ?
B15 B11 B19 B18 39.8(14) . . . . ?
B12 B11 B19 B18 138.2(14) . . . . ?
C4 B11 B19 B18 98.9(14) . . . . ?
B18 B11 B19 B12 -138.2(14) . . . . ?
B15 B11 B19 B12 -98.4(15) . . . . ?
C4 B11 B19 B12 -39.4(13) . . . . ?
B18 B11 B19 B20 -36.7(15) . . . . ?
B15 B11 B19 B20 3.1(19) . . . . ?
B12 B11 B19 B20 101.6(15) . . . . ?
C4 B11 B19 B20 62.2(18) . . . . ?
B18 B11 B19 B16 -100.1(15) . . . . ?
B15 B11 B19 B16 -60.3(18) . . . . ?
B12 B11 B19 B16 38.2(14) . . . . ?
C4 B11 B19 B16 -1.2(18) . . . . ?
B18 B11 B19 S4 111.9(15) . . . . ?
B15 B11 B19 S4 151.7(13) . . . . ?
B12 B11 B19 S4 -109.9(15) . . . . ?
C4 B11 B19 S4 -149.3(12) . . . . ?
C3 B16 B19 B18 -2(2) . . . . ?
B20 B16 B19 B18 38.4(14) . . . . ?
B13 B16 B19 B18 -62(2) . . . . ?
B12 B16 B19 B18 -100.7(15) . . . . ?
C3 B16 B19 B12 98.5(17) . . . . ?
B20 B16 B19 B12 139.1(15) . . . . ?
B13 B16 B19 B12 38.2(15) . . . . ?
C3 B16 B19 B11 61(2) . . . . ?
B20 B16 B19 B11 101.3(15) . . . . ?
B13 B16 B19 B11 0(2) . . . . ?
B12 B16 B19 B11 -37.8(13) . . . . ?
C3 B16 B19 B20 -40.6(15) . . . . ?
B13 B16 B19 B20 -100.8(17) . . . . ?
B12 B16 B19 B20 -139.1(15) . . . . ?
C3 B16 B19 S4 -148.7(14) . . . . ?
B20 B16 B19 S4 -108.1(15) . . . . ?
B13 B16 B19 S4 151.1(14) . . . . ?
B12 B16 B19 S4 112.8(14) . . . . ?
B15 B17 B20 C3 97.9(19) . . . . ?
B14 B17 B20 C3 33.5(14) . . . . ?
B18 B17 B20 C3 135.3(17) . . . . ?
C3 B17 B20 B16 -34.3(15) . . . . ?
B15 B17 B20 B16 64(2) . . . . ?
B14 B17 B20 B16 -1(2) . . . . ?
B18 B17 B20 B16 101.0(16) . . . . ?
C3 B17 B20 B19 -97.7(18) . . . . ?
B15 B17 B20 B19 0(2) . . . . ?
B14 B17 B20 B19 -64(2) . . . . ?
B18 B17 B20 B19 37.6(15) . . . . ?
C3 B17 B20 B18 -135.3(17) . . . . ?
B15 B17 B20 B18 -37.4(16) . . . . ?
B14 B17 B20 B18 -101.8(18) . . . . ?
B14 C3 B20 B17 -35.0(15) . . . . ?
B13 C3 B20 B17 -102.7(18) . . . . ?
B16 C3 B20 B17 -140.7(17) . . . . ?
B17 C3 B20 B16 140.7(17) . . . . ?
B14 C3 B20 B16 105.7(18) . . . . ?
B13 C3 B20 B16 38.1(17) . . . . ?
B17 C3 B20 B19 99.6(16) . . . . ?
B14 C3 B20 B19 65(2) . . . . ?
B13 C3 B20 B19 -3(2) . . . . ?
B16 C3 B20 B19 -41.1(13) . . . . ?
B17 C3 B20 B18 38.7(15) . . . . ?
B14 C3 B20 B18 4(2) . . . . ?
B13 C3 B20 B18 -64(2) . . . . ?
B16 C3 B20 B18 -102.0(15) . . . . ?
C3 B16 B20 B17 33.5(14) . . . . ?
B13 B16 B20 B17 -1(2) . . . . ?
B19 B16 B20 B17 -99.7(15) . . . . ?
B12 B16 B20 B17 -64.0(18) . . . . ?
B13 B16 B20 C3 -34.8(14) . . . . ?
B19 B16 B20 C3 -133.2(14) . . . . ?
B12 B16 B20 C3 -97.5(16) . . . . ?
C3 B16 B20 B19 133.2(14) . . . . ?
B13 B16 B20 B19 98.4(16) . . . . ?
B12 B16 B20 B19 35.7(12) . . . . ?
C3 B16 B20 B18 96.0(15) . . . . ?
B13 B16 B20 B18 61.2(18) . . . . ?
B19 B16 B20 B18 -37.2(12) . . . . ?
B12 B16 B20 B18 -1.5(19) . . . . ?
B18 B19 B20 B17 -38.0(16) . . . . ?
B12 B19 B20 B17 62(2) . . . . ?
B11 B19 B20 B17 -2(2) . . . . ?
B16 B19 B20 B17 99.5(19) . . . . ?
S4 B19 B20 B17 -153.0(14) . . . . ?
B18 B19 B20 C3 -97.3(15) . . . . ?
B12 B19 B20 C3 2.9(18) . . . . ?
B11 B19 B20 C3 -61.3(18) . . . . ?
B16 B19 B20 C3 40.3(14) . . . . ?
S4 B19 B20 C3 147.7(12) . . . . ?
B18 B19 B20 B16 -137.5(16) . . . . ?
B12 B19 B20 B16 -37.4(14) . . . . ?
B11 B19 B20 B16 -101.6(16) . . . . ?
S4 B19 B20 B16 107.4(14) . . . . ?
B12 B19 B20 B18 100.2(15) . . . . ?
B11 B19 B20 B18 35.9(14) . . . . ?
B16 B19 B20 B18 137.5(16) . . . . ?
S4 B19 B20 B18 -115.0(14) . . . . ?
B11 B18 B20 B17 100.0(17) . . . . ?
B15 B18 B20 B17 35.9(15) . . . . ?
B19 B18 B20 B17 136.7(17) . . . . ?
B11 B18 B20 C3 62.7(17) . . . . ?
B15 B18 B20 C3 -1.4(19) . . . . ?
B19 B18 B20 C3 99.3(16) . . . . ?
B17 B18 B20 C3 -37.4(14) . . . . ?
B11 B18 B20 B16 1.4(18) . . . . ?
B15 B18 B20 B16 -62.7(17) . . . . ?
B19 B18 B20 B16 38.0(13) . . . . ?
B17 B18 B20 B16 -98.6(18) . . . . ?
B11 B18 B20 B19 -36.6(13) . . . . ?
B15 B18 B20 B19 -100.7(15) . . . . ?
B17 B18 B20 B19 -136.7(17) . . . . ?
B27 B21 C5 B25 131.4(18) . . . . ?
B24 B21 C5 B25 94(2) . . . . ?
C6 B21 C5 B25 35.4(17) . . . . ?
B27 B21 C5 B22 95(2) . . . . ?
B24 B21 C5 B22 57(3) . . . . ?
C6 B21 C5 B22 -1(3) . . . . ?
B25 B21 C5 B22 -36.9(19) . . . . ?
B24 B21 C5 B27 -37.5(16) . . . . ?
C6 B21 C5 B27 -96.0(17) . . . . ?
B25 B21 C5 B27 -131.4(18) . . . . ?
B27 B21 C5 B26 28.2(17) . . . . ?
B24 B21 C5 B26 -9(3) . . . . ?
C6 B21 C5 B26 -68(2) . . . . ?
B25 B21 C5 B26 -103.2(19) . . . . ?
B21 C5 B22 B23 2(3) . . . . ?
B25 C5 B22 B23 -36(2) . . . . ?
B27 C5 B22 B23 63(2) . . . . ?
B26 C5 B22 B23 100.1(16) . . . . ?
B21 C5 B22 B29 -60(3) . . . . ?
B25 C5 B22 B29 -98(2) . . . . ?
B27 C5 B22 B29 2(3) . . . . ?
B26 C5 B22 B29 38.3(17) . . . . ?
B21 C5 B22 B25 38(2) . . . . ?
B27 C5 B22 B25 100(2) . . . . ?
B26 C5 B22 B25 136(2) . . . . ?
B21 C5 B22 B26 -98(2) . . . . ?
B25 C5 B22 B26 -136(2) . . . . ?
B27 C5 B22 B26 -36.7(18) . . . . ?
C5 B22 B23 B25 36.9(17) . . . . ?
B29 B22 B23 B25 141.1(17) . . . . ?
B26 B22 B23 B25 102.0(17) . . . . ?
C5 B22 B23 B28 -63(2) . . . . ?
B29 B22 B23 B28 40.9(14) . . . . ?
B25 B22 B23 B28 -100.2(19) . . . . ?
B26 B22 B23 B28 2(2) . . . . ?
C5 B22 B23 B29 -104.2(18) . . . . ?
B25 B22 B23 B29 -141.1(17) . . . . ?
B26 B22 B23 B29 -39.1(13) . . . . ?
C5 B22 B23 C6 -1(2) . . . . ?
B29 B22 B23 C6 103.1(16) . . . . ?
B25 B22 B23 C6 -37.9(16) . . . . ?
B26 B22 B23 C6 64.0(19) . . . . ?
B24 C6 B23 B25 -103(2) . . . . ?
B28 C6 B23 B25 -144(2) . . . . ?
B21 C6 B23 B25 -39(2) . . . . ?
B24 C6 B23 B28 40.9(19) . . . . ?
B25 C6 B23 B28 144(2) . . . . ?
B21 C6 B23 B28 104.3(19) . . . . ?
B24 C6 B23 B29 1(3) . . . . ?
B25 C6 B23 B29 104(2) . . . . ?
B28 C6 B23 B29 -39.9(16) . . . . ?
B21 C6 B23 B29 64(2) . . . . ?
B24 C6 B23 B22 -63(3) . . . . ?
B25 C6 B23 B22 40(2) . . . . ?
B28 C6 B23 B22 -104.0(17) . . . . ?
B21 C6 B23 B22 0(2) . . . . ?
B25 C6 B24 B27 -3(2) . . . . ?
B28 C6 B24 B27 98.8(17) . . . . ?
B21 C6 B24 B27 -41.1(15) . . . . ?
B23 C6 B24 B27 60(2) . . . . ?
B25 C6 B24 B21 37.9(19) . . . . ?
B28 C6 B24 B21 139.9(17) . . . . ?
B23 C6 B24 B21 101(2) . . . . ?
B25 C6 B24 B30 -66(2) . . . . ?
B28 C6 B24 B30 35.6(16) . . . . ?
B21 C6 B24 B30 -104.3(18) . . . . ?
B23 C6 B24 B30 -3(3) . . . . ?
B25 C6 B24 B28 -102.0(18) . . . . ?
B21 C6 B24 B28 -139.9(17) . . . . ?
B23 C6 B24 B28 -38.6(17) . . . . ?
C5 B21 B24 B27 40.1(18) . . . . ?
C6 B21 B24 B27 134.6(16) . . . . ?
B25 B21 B24 B27 101(2) . . . . ?
B27 B21 B24 C6 -134.6(16) . . . . ?
C5 B21 B24 C6 -95(2) . . . . ?
B25 B21 B24 C6 -33(2) . . . . ?
B27 B21 B24 B30 -33.7(15) . . . . ?
C5 B21 B24 B30 6(3) . . . . ?
C6 B21 B24 B30 100.9(17) . . . . ?
B25 B21 B24 B30 68(2) . . . . ?
B27 B21 B24 B28 -97.1(17) . . . . ?
C5 B21 B24 B28 -57(3) . . . . ?
C6 B21 B24 B28 37.5(16) . . . . ?
B25 B21 B24 B28 4(3) . . . . ?
B24 C6 B25 B23 101.8(19) . . . . ?
B28 C6 B25 B23 32.7(19) . . . . ?
B21 C6 B25 B23 138.1(19) . . . . ?
B24 C6 B25 C5 -1(3) . . . . ?
B28 C6 B25 C5 -70(2) . . . . ?
B21 C6 B25 C5 35.6(17) . . . . ?
B23 C6 B25 C5 -102(2) . . . . ?
B24 C6 B25 B22 62(3) . . . . ?
B28 C6 B25 B22 -8(3) . . . . ?
B21 C6 B25 B22 98(3) . . . . ?
B23 C6 B25 B22 -40.2(19) . . . . ?
B24 C6 B25 B21 -36.2(17) . . . . ?
B28 C6 B25 B21 -105.4(18) . . . . ?
B23 C6 B25 B21 -138.1(19) . . . . ?
B28 B23 B25 C6 -32(2) . . . . ?
B29 B23 B25 C6 -100(2) . . . . ?
B22 B23 B25 C6 -136(2) . . . . ?
B28 B23 B25 C5 66(3) . . . . ?
B29 B23 B25 C5 -2(3) . . . . ?
B22 B23 B25 C5 -38(2) . . . . ?
C6 B23 B25 C5 98(2) . . . . ?
B28 B23 B25 B22 103.6(18) . . . . ?
B29 B23 B25 B22 36.1(17) . . . . ?
C6 B23 B25 B22 136(2) . . . . ?
B28 B23 B25 B21 6(3) . . . . ?
B29 B23 B25 B21 -61(3) . . . . ?
B22 B23 B25 B21 -97(3) . . . . ?
C6 B23 B25 B21 38(2) . . . . ?
B21 C5 B25 C6 -37.6(18) . . . . ?
B22 C5 B25 C6 104.4(18) . . . . ?
B27 C5 B25 C6 4(2) . . . . ?
B26 C5 B25 C6 65(2) . . . . ?
B21 C5 B25 B23 -104(2) . . . . ?
B22 C5 B25 B23 38.3(18) . . . . ?
B27 C5 B25 B23 -62(2) . . . . ?
B26 C5 B25 B23 -1(3) . . . . ?
B21 C5 B25 B22 -142.0(17) . . . . ?
B27 C5 B25 B22 -100.6(16) . . . . ?
B26 C5 B25 B22 -39.8(17) . . . . ?
B22 C5 B25 B21 142.0(17) . . . . ?
B27 C5 B25 B21 41.4(14) . . . . ?
B26 C5 B25 B21 102.1(18) . . . . ?
C5 B22 B25 C6 -96(2) . . . . ?
B23 B22 B25 C6 41(2) . . . . ?
B29 B22 B25 C6 7(3) . . . . ?
B26 B22 B25 C6 -56(3) . . . . ?
C5 B22 B25 B23 -137.4(19) . . . . ?
B29 B22 B25 B23 -34.2(16) . . . . ?
B26 B22 B25 B23 -97.3(17) . . . . ?
B23 B22 B25 C5 137.4(19) . . . . ?
B29 B22 B25 C5 103(2) . . . . ?
B26 B22 B25 C5 40.0(19) . . . . ?
C5 B22 B25 B21 -32.2(17) . . . . ?
B23 B22 B25 B21 105(2) . . . . ?
B29 B22 B25 B21 71(3) . . . . ?
B26 B22 B25 B21 8(3) . . . . ?
B27 B21 B25 C6 93(2) . . . . ?
C5 B21 B25 C6 137.4(19) . . . . ?
B24 B21 B25 C6 33.2(18) . . . . ?
B27 B21 B25 B23 53(3) . . . . ?
C5 B21 B25 B23 98(3) . . . . ?
B24 B21 B25 B23 -6(3) . . . . ?
C6 B21 B25 B23 -40(2) . . . . ?
B27 B21 B25 C5 -44.4(19) . . . . ?
B24 B21 B25 C5 -104(2) . . . . ?
C6 B21 B25 C5 -137.4(19) . . . . ?
B27 B21 B25 B22 -11(3) . . . . ?
C5 B21 B25 B22 33.5(19) . . . . ?
B24 B21 B25 B22 -71(3) . . . . ?
C6 B21 B25 B22 -104(2) . . . . ?
C5 B22 B26 B27 36.4(15) . . . . ?
B23 B22 B26 B27 -62.6(17) . . . . ?
B29 B22 B26 B27 -101.2(14) . . . . ?
B25 B22 B26 B27 -2(2) . . . . ?
C5 B22 B26 B30 95.6(16) . . . . ?
B23 B22 B26 B30 -3.4(19) . . . . ?
B29 B22 B26 B30 -42.0(13) . . . . ?
B25 B22 B26 B30 57(2) . . . . ?
C5 B22 B26 B29 137.6(17) . . . . ?
B23 B22 B26 B29 38.6(13) . . . . ?
B25 B22 B26 B29 99(2) . . . . ?
B23 B22 B26 C5 -99.0(19) . . . . ?
B29 B22 B26 C5 -137.6(17) . . . . ?
B25 B22 B26 C5 -38.4(19) . . . . ?
B21 C5 B26 B27 -28.3(17) . . . . ?
B25 C5 B26 B27 -97(2) . . . . ?
B22 C5 B26 B27 -137.3(19) . . . . ?
B21 C5 B26 B30 9(2) . . . . ?
B25 C5 B26 B30 -60(2) . . . . ?
B22 C5 B26 B30 -100.5(17) . . . . ?
B27 C5 B26 B30 36.8(15) . . . . ?
B21 C5 B26 B29 73(2) . . . . ?
B25 C5 B26 B29 4(2) . . . . ?
B22 C5 B26 B29 -36.3(15) . . . . ?
B27 C5 B26 B29 101.0(15) . . . . ?
B21 C5 B26 B22 109(2) . . . . ?
B25 C5 B26 B22 40(2) . . . . ?
B27 C5 B26 B22 137.3(19) . . . . ?
C6 B24 B27 B21 43.2(16) . . . . ?
B30 B24 B27 B21 142.9(16) . . . . ?
B28 B24 B27 B21 107.3(18) . . . . ?
C6 B24 B27 B30 -99.7(17) . . . . ?
B21 B24 B27 B30 -142.9(16) . . . . ?
B28 B24 B27 B30 -35.6(15) . . . . ?
C6 B24 B27 B26 -63(2) . . . . ?
B21 B24 B27 B26 -107(2) . . . . ?
B30 B24 B27 B26 36.4(17) . . . . ?
B28 B24 B27 B26 1(2) . . . . ?
C6 B24 B27 C5 6(2) . . . . ?
B21 B24 B27 C5 -37.6(14) . . . . ?
B30 B24 B27 C5 105.2(15) . . . . ?
B28 B24 B27 C5 69.6(19) . . . . ?
C5 B21 B27 B24 -137.1(17) . . . . ?
C6 B21 B27 B24 -37.1(15) . . . . ?
B25 B21 B27 B24 -95(2) . . . . ?
C5 B21 B27 B30 -100.3(18) . . . . ?
B24 B21 B27 B30 36.7(16) . . . . ?
C6 B21 B27 B30 0(2) . . . . ?
B25 B21 B27 B30 -58(3) . . . . ?
C5 B21 B27 B26 -31.7(18) . . . . ?
B24 B21 B27 B26 105.4(17) . . . . ?
C6 B21 B27 B26 68(2) . . . . ?
B25 B21 B27 B26 10(3) . . . . ?
B24 B21 B27 C5 137.1(17) . . . . ?
C6 B21 B27 C5 99.9(17) . . . . ?
B25 B21 B27 C5 42.1(19) . . . . ?
B30 B26 B27 B24 -37.3(17) . . . . ?
B29 B26 B27 B24 3(2) . . . . ?
B22 B26 B27 B24 63(2) . . . . ?
C5 B26 B27 B24 99(2) . . . . ?
B30 B26 B27 B21 -106(2) . . . . ?
B29 B26 B27 B21 -66(2) . . . . ?
B22 B26 B27 B21 -5(2) . . . . ?
C5 B26 B27 B21 29.9(19) . . . . ?
B29 B26 B27 B30 40.1(14) . . . . ?
B22 B26 B27 B30 100.7(15) . . . . ?
C5 B26 B27 B30 136.1(18) . . . . ?
B30 B26 B27 C5 -136.1(18) . . . . ?
B29 B26 B27 C5 -96.0(19) . . . . ?
B22 B26 B27 C5 -35.4(17) . . . . ?
B21 C5 B27 B24 39.1(16) . . . . ?
B25 C5 B27 B24 -6(2) . . . . ?
B22 C5 B27 B24 -71(2) . . . . ?
B26 C5 B27 B24 -108.9(16) . . . . ?
B25 C5 B27 B21 -44.9(19) . . . . ?
B22 C5 B27 B21 -110(3) . . . . ?
B26 C5 B27 B21 -148.0(19) . . . . ?
B21 C5 B27 B30 107.3(19) . . . . ?
B25 C5 B27 B30 62(2) . . . . ?
B22 C5 B27 B30 -2(3) . . . . ?
B26 C5 B27 B30 -40.7(16) . . . . ?
B21 C5 B27 B26 148.0(19) . . . . ?
B25 C5 B27 B26 103.1(17) . . . . ?
B22 C5 B27 B26 38.3(19) . . . . ?
B24 C6 B28 B30 -35.0(16) . . . . ?
B25 C6 B28 B30 70(2) . . . . ?
B21 C6 B28 B30 2(2) . . . . ?
B23 C6 B28 B30 102.2(16) . . . . ?
B24 C6 B28 B23 -137.2(19) . . . . ?
B25 C6 B28 B23 -33(2) . . . . ?
B21 C6 B28 B23 -101(2) . . . . ?
B25 C6 B28 B24 105(2) . . . . ?
B21 C6 B28 B24 36.6(16) . . . . ?
B23 C6 B28 B24 137.2(19) . . . . ?
B24 C6 B28 B29 -99.7(16) . . . . ?
B25 C6 B28 B29 5(2) . . . . ?
B21 C6 B28 B29 -63(2) . . . . ?
B23 C6 B28 B29 37.5(15) . . . . ?
B25 B23 B28 B30 -65(2) . . . . ?
B29 B23 B28 B30 40.3(13) . . . . ?
B22 B23 B28 B30 1(2) . . . . ?
C6 B23 B28 B30 -96.9(17) . . . . ?
B25 B23 B28 C6 32(2) . . . . ?
B29 B23 B28 C6 137.2(17) . . . . ?
B22 B23 B28 C6 97.4(19) . . . . ?
B25 B23 B28 B24 -3(3) . . . . ?
B29 B23 B28 B24 102.0(14) . . . . ?
B22 B23 B28 B24 62.2(19) . . . . ?
C6 B23 B28 B24 -35.2(15) . . . . ?
B25 B23 B28 B29 -105(2) . . . . ?
B22 B23 B28 B29 -39.8(14) . . . . ?
C6 B23 B28 B29 -137.2(17) . . . . ?
B27 B24 B28 B30 36.0(16) . . . . ?
C6 B24 B28 B30 139.6(19) . . . . ?
B21 B24 B28 B30 100(2) . . . . ?
B27 B24 B28 C6 -104(2) . . . . ?
B21 B24 B28 C6 -39.2(19) . . . . ?
B30 B24 B28 C6 -139.6(19) . . . . ?
B27 B24 B28 B23 -65(2) . . . . ?
C6 B24 B28 B23 38.4(18) . . . . ?
B21 B24 B28 B23 -1(2) . . . . ?
B30 B24 B28 B23 -101.2(16) . . . . ?
B27 B24 B28 B29 -4(2) . . . . ?
C6 B24 B28 B29 99.6(19) . . . . ?
B21 B24 B28 B29 60(2) . . . . ?
B30 B24 B28 B29 -40.0(14) . . . . ?
B25 B23 B29 B22 -36.4(19) . . . . ?
B28 B23 B29 B22 -136.5(16) . . . . ?
C6 B23 B29 B22 -98(2) . . . . ?
B25 B23 B29 B26 4(2) . . . . ?
B28 B23 B29 B26 -96.0(15) . . . . ?
B22 B23 B29 B26 40.4(14) . . . . ?
C6 B23 B29 B26 -58(2) . . . . ?
B25 B23 B29 B28 100(2) . . . . ?
B22 B23 B29 B28 136.5(16) . . . . ?
C6 B23 B29 B28 38.0(17) . . . . ?
B25 B23 B29 B30 63(2) . . . . ?
B28 B23 B29 B30 -36.7(13) . . . . ?
B22 B23 B29 B30 99.8(14) . . . . ?
C6 B23 B29 B30 1(2) . . . . ?
B25 B23 B29 S3 -151.8(16) . . . . ?
B28 B23 B29 S3 108.1(14) . . . . ?
B22 B23 B29 S3 -115.4(14) . . . . ?
C6 B23 B29 S3 146.1(15) . . . . ?
C5 B22 B29 B23 96(2) . . . . ?
B25 B22 B29 B23 33.7(18) . . . . ?
B26 B22 B29 B23 135.4(15) . . . . ?
C5 B22 B29 B26 -39.5(19) . . . . ?
B23 B22 B29 B26 -135.4(15) . . . . ?
B25 B22 B29 B26 -101.7(19) . . . . ?
C5 B22 B29 B28 58(2) . . . . ?
B23 B22 B29 B28 -37.6(14) . . . . ?
B25 B22 B29 B28 -4(2) . . . . ?
B26 B22 B29 B28 97.8(15) . . . . ?
C5 B22 B29 B30 0(3) . . . . ?
B23 B22 B29 B30 -96.3(14) . . . . ?
B25 B22 B29 B30 -63(2) . . . . ?
B26 B22 B29 B30 39.1(14) . . . . ?
C5 B22 B29 S3 -154.9(17) . . . . ?
B23 B22 B29 S3 109.1(15) . . . . ?
B25 B22 B29 S3 142.8(16) . . . . ?
B26 B22 B29 S3 -115.5(14) . . . . ?
B27 B26 B29 B23 56(2) . . . . ?
B30 B26 B29 B23 93.6(15) . . . . ?
B22 B26 B29 B23 -39.8(15) . . . . ?
C5 B26 B29 B23 -4.6(18) . . . . ?
B27 B26 B29 B22 95.7(19) . . . . ?
B30 B26 B29 B22 133.4(16) . . . . ?
C5 B26 B29 B22 35.2(15) . . . . ?
B27 B26 B29 B28 -5(2) . . . . ?
B30 B26 B29 B28 32.7(14) . . . . ?
B22 B26 B29 B28 -100.7(16) . . . . ?
C5 B26 B29 B28 -65.5(17) . . . . ?
B27 B26 B29 B30 -37.7(14) . . . . ?
B22 B26 B29 B30 -133.4(16) . . . . ?
C5 B26 B29 B30 -98.2(14) . . . . ?
B27 B26 B29 S3 -149.6(13) . . . . ?
B30 B26 B29 S3 -111.9(14) . . . . ?
B22 B26 B29 S3 114.7(16) . . . . ?
C5 B26 B29 S3 149.9(12) . . . . ?
B30 B28 B29 B23 -135.6(16) . . . . ?
C6 B28 B29 B23 -39.0(15) . . . . ?
B24 B28 B29 B23 -97.0(18) . . . . ?
B30 B28 B29 B22 -97.1(16) . . . . ?
C6 B28 B29 B22 -0.5(19) . . . . ?
B23 B28 B29 B22 38.5(16) . . . . ?
B24 B28 B29 B22 -59(2) . . . . ?
B30 B28 B29 B26 -33.1(15) . . . . ?
C6 B28 B29 B26 63.5(18) . . . . ?
B23 B28 B29 B26 102.5(16) . . . . ?
B24 B28 B29 B26 5(2) . . . . ?
C6 B28 B29 B30 96.6(16) . . . . ?
B23 B28 B29 B30 135.6(16) . . . . ?
B24 B28 B29 B30 38.6(13) . . . . ?
B30 B28 B29 S3 114.1(13) . . . . ?
C6 B28 B29 S3 -149.3(12) . . . . ?
B23 B28 B29 S3 -110.3(15) . . . . ?
B24 B28 B29 S3 152.7(13) . . . . ?
B24 B27 B30 B28 37.4(15) . . . . ?
B21 B27 B30 B28 1(2) . . . . ?
B26 B27 B30 B28 -104.6(16) . . . . ?
C5 B27 B30 B28 -63(2) . . . . ?
B21 B27 B30 B24 -36.0(16) . . . . ?
B26 B27 B30 B24 -142.0(18) . . . . ?
C5 B27 B30 B24 -100(2) . . . . ?
B24 B27 B30 B26 142.0(18) . . . . ?
B21 B27 B30 B26 106(2) . . . . ?
C5 B27 B30 B26 41.9(18) . . . . ?
B24 B27 B30 B29 102.3(15) . . . . ?
B21 B27 B30 B29 66(2) . . . . ?
B26 B27 B30 B29 -39.7(14) . . . . ?
C5 B27 B30 B29 2(2) . . . . ?
C6 B28 B30 B27 -2(2) . . . . ?
B23 B28 B30 B27 62.6(18) . . . . ?
B24 B28 B30 B27 -34.9(14) . . . . ?
B29 B28 B30 B27 101.3(14) . . . . ?
C6 B28 B30 B24 33.2(15) . . . . ?
B23 B28 B30 B24 97.6(17) . . . . ?
B29 B28 B30 B24 136.2(15) . . . . ?
C6 B28 B30 B26 -67.2(18) . . . . ?
B23 B28 B30 B26 -3(2) . . . . ?
B24 B28 B30 B26 -100.3(16) . . . . ?
B29 B28 B30 B26 35.9(14) . . . . ?
C6 B28 B30 B29 -103.0(16) . . . . ?
B23 B28 B30 B29 -38.6(12) . . . . ?
B24 B28 B30 B29 -136.2(15) . . . . ?
C6 B24 B30 B27 103(2) . . . . ?
B21 B24 B30 B27 34.0(16) . . . . ?
B28 B24 B30 B27 139.3(17) . . . . ?
B27 B24 B30 B28 -139.3(17) . . . . ?
C6 B24 B30 B28 -36.4(18) . . . . ?
B21 B24 B30 B28 -105.3(19) . . . . ?
B27 B24 B30 B26 -34.7(15) . . . . ?
C6 B24 B30 B26 68(2) . . . . ?
B21 B24 B30 B26 -1(2) . . . . ?
B28 B24 B30 B26 104.6(16) . . . . ?
B27 B24 B30 B29 -99.0(16) . . . . ?
C6 B24 B30 B29 4(2) . . . . ?
B21 B24 B30 B29 -65(2) . . . . ?
B28 B24 B30 B29 40.3(13) . . . . ?
B29 B26 B30 B27 -135.7(16) . . . . ?
B22 B26 B30 B27 -95.6(17) . . . . ?
C5 B26 B30 B27 -37.4(15) . . . . ?
B27 B26 B30 B28 99.5(17) . . . . ?
B29 B26 B30 B28 -36.3(14) . . . . ?
B22 B26 B30 B28 3.9(19) . . . . ?
C5 B26 B30 B28 62.1(18) . . . . ?
B27 B26 B30 B24 32.8(15) . . . . ?
B29 B26 B30 B24 -102.9(15) . . . . ?
B22 B26 B30 B24 -62.8(17) . . . . ?
C5 B26 B30 B24 -5(2) . . . . ?
B27 B26 B30 B29 135.7(16) . . . . ?
B22 B26 B30 B29 40.1(12) . . . . ?
C5 B26 B30 B29 98.4(16) . . . . ?
B23 B29 B30 B27 -63.3(18) . . . . ?
B22 B29 B30 B27 -1(2) . . . . ?
B26 B29 B30 B27 40.1(15) . . . . ?
B28 B29 B30 B27 -100.9(17) . . . . ?
S3 B29 B30 B27 153.6(12) . . . . ?
B23 B29 B30 B28 37.6(15) . . . . ?
B22 B29 B30 B28 99.8(18) . . . . ?
B26 B29 B30 B28 141.0(17) . . . . ?
S3 B29 B30 B28 -105.5(15) . . . . ?
B23 B29 B30 B24 -3.1(19) . . . . ?
B22 B29 B30 B24 59.1(19) . . . . ?
B26 B29 B30 B24 100.3(17) . . . . ?
B28 B29 B30 B24 -40.7(15) . . . . ?
S3 B29 B30 B24 -146.2(12) . . . . ?
B23 B29 B30 B26 -103.4(16) . . . . ?
B22 B29 B30 B26 -41.3(17) . . . . ?
B28 B29 B30 B26 -141.0(17) . . . . ?
S3 B29 B30 B26 113.5(15) . . . . ?
B36 B31 B32 B33 65.4(19) . . . . ?
C8 B31 B32 B33 -34.8(15) . . . . ?
B34 B31 B32 B33 4(2) . . . . ?
B38 B31 B32 B33 102.3(16) . . . . ?
B36 B31 B32 B37 1.4(19) . . . . ?
C8 B31 B32 B37 -98.8(15) . . . . ?
B34 B31 B32 B37 -59.8(18) . . . . ?
B38 B31 B32 B37 38.3(12) . . . . ?
B36 B31 B32 B38 -36.9(13) . . . . ?
C8 B31 B32 B38 -137.1(14) . . . . ?
B34 B31 B32 B38 -98.1(16) . . . . ?
B36 B31 B32 C8 100.2(16) . . . . ?
B34 B31 B32 C8 39.0(14) . . . . ?
B38 B31 B32 C8 137.1(14) . . . . ?
B35 C7 B33 B32 104.1(16) . . . . ?
B39 C7 B33 B32 -1(2) . . . . ?
B37 C7 B33 B32 -38.8(14) . . . . ?
B40 C7 B33 B32 66.8(18) . . . . ?
B39 C7 B33 B35 -105.2(18) . . . . ?
B37 C7 B33 B35 -142.9(14) . . . . ?
B40 C7 B33 B35 -37.4(13) . . . . ?
B35 C7 B33 C8 38.9(12) . . . . ?
B39 C7 B33 C8 -66.4(19) . . . . ?
B37 C7 B33 C8 -104.0(13) . . . . ?
B40 C7 B33 C8 1.5(17) . . . . ?
B35 C7 B33 B37 142.9(14) . . . . ?
B39 C7 B33 B37 37.7(16) . . . . ?
B40 C7 B33 B37 105.5(14) . . . . ?
B31 B32 B33 C7 -62.6(19) . . . . ?
B37 B32 B33 C7 38.6(15) . . . . ?
B38 B32 B33 C7 1(2) . . . . ?
C8 B32 B33 C7 -96.5(15) . . . . ?
B31 B32 B33 B35 -2(2) . . . . ?
B37 B32 B33 B35 99.0(19) . . . . ?
B38 B32 B33 B35 62(2) . . . . ?
C8 B32 B33 B35 -36.2(14) . . . . ?
B31 B32 B33 C8 33.9(15) . . . . ?
B37 B32 B33 C8 135.2(16) . . . . ?
B38 B32 B33 C8 97.8(15) . . . . ?
B31 B32 B33 B37 -101.2(16) . . . . ?
B38 B32 B33 B37 -37.4(13) . . . . ?
C8 B32 B33 B37 -135.2(16) . . . . ?
B40 B35 B33 C7 39.6(17) . . . . ?
B34 B35 B33 C7 95.4(17) . . . . ?
C8 B35 B33 C7 134.2(14) . . . . ?
C7 B35 B33 B32 -96.2(17) . . . . ?
B40 B35 B33 B32 -57(2) . . . . ?
B34 B35 B33 B32 -1(2) . . . . ?
C8 B35 B33 B32 38.0(15) . . . . ?
C7 B35 B33 C8 -134.2(14) . . . . ?
B40 B35 B33 C8 -94.6(18) . . . . ?
B34 B35 B33 C8 -38.8(15) . . . . ?
C7 B35 B33 B37 -32.9(14) . . . . ?
B40 B35 B33 B37 7(2) . . . . ?
B34 B35 B33 B37 62(2) . . . . ?
C8 B35 B33 B37 101.3(15) . . . . ?
B36 B31 C8 B34 27.8(16) . . . . ?
B32 B31 C8 B34 133.7(16) . . . . ?
B38 B31 C8 B34 92.9(18) . . . . ?
B36 B31 C8 B35 -9(2) . . . . ?
B32 B31 C8 B35 97.4(16) . . . . ?
B34 B31 C8 B35 -36.3(14) . . . . ?
B38 B31 C8 B35 57(2) . . . . ?
B36 B31 C8 B33 -71.8(19) . . . . ?
B32 B31 C8 B33 34.1(16) . . . . ?
B34 B31 C8 B33 -99.6(17) . . . . ?
B38 B31 C8 B33 -7(2) . . . . ?
B36 B31 C8 B32 -105.9(16) . . . . ?
B34 B31 C8 B32 -133.7(16) . . . . ?
B38 B31 C8 B32 -40.8(14) . . . . ?
C7 B35 C8 B34 -93.5(17) . . . . ?
B40 B35 C8 B34 -28.1(16) . . . . ?
B33 B35 C8 B34 -133.8(15) . . . . ?
C7 B35 C8 B31 -55.9(19) . . . . ?
B40 B35 C8 B31 10(2) . . . . ?
B34 B35 C8 B31 37.6(14) . . . . ?
B33 B35 C8 B31 -96.2(15) . . . . ?
C7 B35 C8 B33 40.4(13) . . . . ?
B40 B35 C8 B33 105.8(17) . . . . ?
B34 B35 C8 B33 133.8(15) . . . . ?
C7 B35 C8 B32 5.4(19) . . . . ?
B40 B35 C8 B32 70.8(18) . . . . ?
B34 B35 C8 B32 98.8(14) . . . . ?
B33 B35 C8 B32 -35.0(13) . . . . ?
C7 B33 C8 B34 2.0(17) . . . . ?
B32 B33 C8 B34 -99.4(15) . . . . ?
B35 B33 C8 B34 40.2(14) . . . . ?
B37 B33 C8 B34 -60(2) . . . . ?
C7 B33 C8 B31 67.3(18) . . . . ?
B32 B33 C8 B31 -34.1(15) . . . . ?
B35 B33 C8 B31 105.5(17) . . . . ?
B37 B33 C8 B31 6(2) . . . . ?
C7 B33 C8 B35 -38.2(12) . . . . ?
B32 B33 C8 B35 -139.6(15) . . . . ?
B37 B33 C8 B35 -99.7(18) . . . . ?
C7 B33 C8 B32 101.4(14) . . . . ?
B35 B33 C8 B32 139.6(15) . . . . ?
B37 B33 C8 B32 39.8(15) . . . . ?
B31 B32 C8 B34 -41.9(16) . . . . ?
B33 B32 C8 B34 98.4(17) . . . . ?
B37 B32 C8 B34 58.4(19) . . . . ?
B38 B32 C8 B34 -4(2) . . . . ?
B33 B32 C8 B31 140.3(18) . . . . ?
B37 B32 C8 B31 100.3(16) . . . . ?
B38 B32 C8 B31 38.1(13) . . . . ?
B31 B32 C8 B35 -104.3(17) . . . . ?
B33 B32 C8 B35 36.0(14) . . . . ?
B37 B32 C8 B35 -4.1(19) . . . . ?
B38 B32 C8 B35 -66.2(17) . . . . ?
B31 B32 C8 B33 -140.3(18) . . . . ?
B37 B32 C8 B33 -40.0(15) . . . . ?
B38 B32 C8 B33 -102.2(17) . . . . ?
B31 C8 B34 B40 -105.4(19) . . . . ?
B35 C8 B34 B40 34.7(17) . . . . ?
B33 C8 B34 B40 -6(2) . . . . ?
B32 C8 B34 B40 -66(2) . . . . ?
B31 C8 B34 B36 -29.3(17) . . . . ?
B35 C8 B34 B36 111(2) . . . . ?
B33 C8 B34 B36 70(2) . . . . ?
B32 C8 B34 B36 10(2) . . . . ?
B31 C8 B34 B35 -140.1(14) . . . . ?
B33 C8 B34 B35 -40.4(13) . . . . ?
B32 C8 B34 B35 -100.6(15) . . . . ?
B35 C8 B34 B31 140.1(14) . . . . ?
B33 C8 B34 B31 99.7(14) . . . . ?
B32 C8 B34 B31 39.4(14) . . . . ?
C7 B35 B34 B40 -42.7(17) . . . . ?
C8 B35 B34 B40 -145.2(18) . . . . ?
B33 B35 B34 B40 -104.3(19) . . . . ?
C7 B35 B34 C8 102.5(16) . . . . ?
B40 B35 B34 C8 145.2(18) . . . . ?
B33 B35 B34 C8 40.8(15) . . . . ?
C7 B35 B34 B36 0(3) . . . . ?
B40 B35 B34 B36 42.4(19) . . . . ?
C8 B35 B34 B36 -103(2) . . . . ?
B33 B35 B34 B36 -62(3) . . . . ?
C7 B35 B34 B31 65(2) . . . . ?
B40 B35 B34 B31 108(2) . . . . ?
C8 B35 B34 B31 -37.2(16) . . . . ?
B33 B35 B34 B31 4(2) . . . . ?
B36 B31 B34 B40 -41(2) . . . . ?
C8 B31 B34 B40 108(2) . . . . ?
B32 B31 B34 B40 64(3) . . . . ?
B38 B31 B34 B40 0(2) . . . . ?
B36 B31 B34 C8 -148.2(18) . . . . ?
B32 B31 B34 C8 -43.3(16) . . . . ?
B38 B31 B34 C8 -108.0(15) . . . . ?
C8 B31 B34 B36 148.2(18) . . . . ?
B32 B31 B34 B36 105.0(16) . . . . ?
B38 B31 B34 B36 40.2(13) . . . . ?
B36 B31 B34 B35 -110(2) . . . . ?
C8 B31 B34 B35 38.2(15) . . . . ?
B32 B31 B34 B35 -5(2) . . . . ?
B38 B31 B34 B35 -70(2) . . . . ?
B40 B34 B36 B31 140.7(19) . . . . ?
C8 B34 B36 B31 29.9(18) . . . . ?
B35 B34 B36 B31 100(2) . . . . ?
B40 B34 B36 B38 98(2) . . . . ?
C8 B34 B36 B38 -13(3) . . . . ?
B35 B34 B36 B38 57(3) . . . . ?
B31 B34 B36 B38 -42.9(14) . . . . ?
C8 B34 B36 B40 -111(2) . . . . ?
B35 B34 B36 B40 -40.3(19) . . . . ?
B31 B34 B36 B40 -140.7(19) . . . . ?
B40 B34 B36 B39 37.1(19) . . . . ?
C8 B34 B36 B39 -74(2) . . . . ?
B35 B34 B36 B39 -3(3) . . . . ?
B31 B34 B36 B39 -103.6(15) . . . . ?
C8 B31 B36 B34 -27.4(15) . . . . ?
B32 B31 B36 B34 -97.0(16) . . . . ?
B38 B31 B36 B34 -134.4(14) . . . . ?
C8 B31 B36 B38 107.0(14) . . . . ?
B32 B31 B36 B38 37.4(13) . . . . ?
B34 B31 B36 B38 134.4(14) . . . . ?
C8 B31 B36 B40 4(2) . . . . ?
B32 B31 B36 B40 -66(2) . . . . ?
B34 B31 B36 B40 31.2(15) . . . . ?
B38 B31 B36 B40 -103.2(18) . . . . ?
C8 B31 B36 B39 67.5(17) . . . . ?
B32 B31 B36 B39 -2.1(19) . . . . ?
B34 B31 B36 B39 94.9(15) . . . . ?
B38 B31 B36 B39 -39.5(12) . . . . ?
B35 C7 B37 B32 2(2) . . . . ?
B33 C7 B37 B32 38.5(15) . . . . ?
B39 C7 B37 B32 -101.5(15) . . . . ?
B40 C7 B37 B32 -62(2) . . . . ?
B35 C7 B37 B39 103.9(19) . . . . ?
B33 C7 B37 B39 140.0(16) . . . . ?
B40 C7 B37 B39 39.5(19) . . . . ?
B35 C7 B37 B38 67(2) . . . . ?
B33 C7 B37 B38 102.8(16) . . . . ?
B39 C7 B37 B38 -37.2(14) . . . . ?
B40 C7 B37 B38 2(2) . . . . ?
B35 C7 B37 B33 -36.1(15) . . . . ?
B39 C7 B37 B33 -140.0(16) . . . . ?
B40 C7 B37 B33 -100.5(18) . . . . ?
B31 B32 B37 C7 61.1(18) . . . . ?
B33 B32 B37 C7 -37.9(13) . . . . ?
B38 B32 B37 C7 100.1(16) . . . . ?
C8 B32 B37 C7 1.2(19) . . . . ?
B31 B32 B37 B39 -0.2(18) . . . . ?
B33 B32 B37 B39 -99.2(15) . . . . ?
B38 B32 B37 B39 38.8(12) . . . . ?
C8 B32 B37 B39 -60.1(16) . . . . ?
B31 B32 B37 B38 -38.9(12) . . . . ?
B33 B32 B37 B38 -138.0(14) . . . . ?
C8 B32 B37 B38 -98.9(13) . . . . ?
B31 B32 B37 B33 99.1(15) . . . . ?
B38 B32 B37 B33 138.0(14) . . . . ?
C8 B32 B37 B33 39.1(13) . . . . ?
B32 B33 B37 C7 135.7(15) . . . . ?
B35 B33 B37 C7 32.2(14) . . . . ?
C8 B33 B37 C7 94.2(16) . . . . ?
C7 B33 B37 B32 -135.7(15) . . . . ?
B35 B33 B37 B32 -103.5(17) . . . . ?
C8 B33 B37 B32 -41.5(16) . . . . ?
C7 B33 B37 B39 -34.9(15) . . . . ?
B32 B33 B37 B39 100.7(15) . . . . ?
B35 B33 B37 B39 -3(2) . . . . ?
C8 B33 B37 B39 59(2) . . . . ?
C7 B33 B37 B38 -97.1(17) . . . . ?
B32 B33 B37 B38 38.6(14) . . . . ?
B35 B33 B37 B38 -65(2) . . . . ?
C8 B33 B37 B38 -3(2) . . . . ?
B34 B36 B38 B39 -91.6(19) . . . . ?
B31 B36 B38 B39 -134.7(14) . . . . ?
B40 B36 B38 B39 -36.2(16) . . . . ?
B34 B36 B38 B37 -52(2) . . . . ?
B31 B36 B38 B37 -94.7(15) . . . . ?
B40 B36 B38 B37 4(2) . . . . ?
B39 B36 B38 B37 40.0(14) . . . . ?
B34 B36 B38 B31 43.1(17) . . . . ?
B40 B36 B38 B31 98.5(18) . . . . ?
B39 B36 B38 B31 134.7(14) . . . . ?
B34 B36 B38 B32 9(2) . . . . ?
B31 B36 B38 B32 -33.6(13) . . . . ?
B40 B36 B38 B32 65(2) . . . . ?
B39 B36 B38 B32 101.1(14) . . . . ?
B34 B36 B38 S2 153.5(15) . . . . ?
B31 B36 B38 S2 110.4(13) . . . . ?
B40 B36 B38 S2 -151.1(14) . . . . ?
B39 B36 B38 S2 -114.9(14) . . . . ?
C7 B37 B38 B39 37.1(14) . . . . ?
B32 B37 B38 B39 135.8(14) . . . . ?
B33 B37 B38 B39 98.3(17) . . . . ?
C7 B37 B38 B36 -4(2) . . . . ?
B32 B37 B38 B36 95.0(15) . . . . ?
B39 B37 B38 B36 -40.8(14) . . . . ?
B33 B37 B38 B36 58(2) . . . . ?
C7 B37 B38 B31 -62.2(18) . . . . ?
B32 B37 B38 B31 36.5(13) . . . . ?
B39 B37 B38 B31 -99.3(15) . . . . ?
B33 B37 B38 B31 -1(2) . . . . ?
C7 B37 B38 B32 -98.7(15) . . . . ?
B39 B37 B38 B32 -135.8(14) . . . . ?
B33 B37 B38 B32 -37.5(15) . . . . ?
C7 B37 B38 S2 149.2(12) . . . . ?
B32 B37 B38 S2 -112.1(14) . . . . ?
B39 B37 B38 S2 112.1(15) . . . . ?
B33 B37 B38 S2 -149.6(14) . . . . ?
B36 B31 B38 B39 40.5(14) . . . . ?
C8 B31 B38 B39 -58(2) . . . . ?
B32 B31 B38 B39 -99.7(15) . . . . ?
B34 B31 B38 B39 1.9(18) . . . . ?
C8 B31 B38 B36 -98.0(18) . . . . ?
B32 B31 B38 B36 -140.2(15) . . . . ?
B34 B31 B38 B36 -38.6(13) . . . . ?
B36 B31 B38 B37 103.0(15) . . . . ?
C8 B31 B38 B37 5(2) . . . . ?
B32 B31 B38 B37 -37.2(14) . . . . ?
B34 B31 B38 B37 64.4(17) . . . . ?
B36 B31 B38 B32 140.2(15) . . . . ?
C8 B31 B38 B32 42.1(15) . . . . ?
B34 B31 B38 B32 101.6(15) . . . . ?
B36 B31 B38 S2 -106.8(14) . . . . ?
C8 B31 B38 S2 155.1(13) . . . . ?
B32 B31 B38 S2 113.0(14) . . . . ?
B34 B31 B38 S2 -145.4(12) . . . . ?
B31 B32 B38 B39 97.5(15) . . . . ?
B33 B32 B38 B39 -1.0(19) . . . . ?
B37 B32 B38 B39 -39.1(14) . . . . ?
C8 B32 B38 B39 61.0(17) . . . . ?
B31 B32 B38 B36 33.2(14) . . . . ?
B33 B32 B38 B36 -65.4(18) . . . . ?
B37 B32 B38 B36 -103.4(14) . . . . ?
C8 B32 B38 B36 -3.3(17) . . . . ?
B31 B32 B38 B37 136.6(15) . . . . ?
B33 B32 B38 B37 38.1(14) . . . . ?
C8 B32 B38 B37 100.1(15) . . . . ?
B33 B32 B38 B31 -98.5(16) . . . . ?
B37 B32 B38 B31 -136.6(15) . . . . ?
C8 B32 B38 B31 -36.5(13) . . . . ?
B31 B32 B38 S2 -108.7(14) . . . . ?
B33 B32 B38 S2 152.8(12) . . . . ?
B37 B32 B38 S2 114.7(14) . . . . ?
C8 B32 B38 S2 -145.1(11) . . . . ?
B35 C7 B39 B38 -68(2) . . . . ?
B33 C7 B39 B38 0(2) . . . . ?
B37 C7 B39 B38 38.4(14) . . . . ?
B40 C7 B39 B38 -100(2) . . . . ?
B35 C7 B39 B37 -106.6(19) . . . . ?
B33 C7 B39 B37 -38.0(17) . . . . ?
B40 C7 B39 B37 -138.6(18) . . . . ?
B35 C7 B39 B36 -6(2) . . . . ?
B33 C7 B39 B36 63(2) . . . . ?
B37 C7 B39 B36 100.6(15) . . . . ?
B40 C7 B39 B36 -38.0(17) . . . . ?
B35 C7 B39 B40 32.0(17) . . . . ?
B33 C7 B39 B40 100.6(18) . . . . ?
B37 C7 B39 B40 138.6(18) . . . . ?
B36 B38 B39 C7 97.5(17) . . . . ?
B37 B38 B39 C7 -38.0(14) . . . . ?
B31 B38 B39 C7 59.8(19) . . . . ?
B32 B38 B39 C7 0(2) . . . . ?
S2 B38 B39 C7 -153.7(12) . . . . ?
B36 B38 B39 B37 135.4(14) . . . . ?
B31 B38 B39 B37 97.8(14) . . . . ?
B32 B38 B39 B37 38.3(13) . . . . ?
S2 B38 B39 B37 -115.7(13) . . . . ?
B37 B38 B39 B36 -135.4(14) . . . . ?
B31 B38 B39 B36 -37.6(12) . . . . ?
B32 B38 B39 B36 -97.1(14) . . . . ?
S2 B38 B39 B36 108.9(14) . . . . ?
B36 B38 B39 B40 35.1(15) . . . . ?
B37 B38 B39 B40 -100.4(17) . . . . ?
B31 B38 B39 B40 -3(2) . . . . ?
B32 B38 B39 B40 -62(2) . . . . ?
S2 B38 B39 B40 143.9(13) . . . . ?
B32 B37 B39 C7 97.1(15) . . . . ?
B38 B37 B39 C7 137.2(14) . . . . ?
B33 B37 B39 C7 34.7(14) . . . . ?
C7 B37 B39 B38 -137.2(14) . . . . ?
B32 B37 B39 B38 -40.1(12) . . . . ?
B33 B37 B39 B38 -102.5(15) . . . . ?
C7 B37 B39 B36 -98.1(15) . . . . ?
B32 B37 B39 B36 -1.0(18) . . . . ?
B38 B37 B39 B36 39.1(12) . . . . ?
B33 B37 B39 B36 -63.4(17) . . . . ?
C7 B37 B39 B40 -36.5(15) . . . . ?
B32 B37 B39 B40 60.6(19) . . . . ?
B38 B37 B39 B40 100.7(18) . . . . ?
B33 B37 B39 B40 -2(2) . . . . ?
B34 B36 B39 C7 5(2) . . . . ?
B31 B36 B39 C7 -60.3(19) . . . . ?
B38 B36 B39 C7 -101.9(17) . . . . ?
B40 B36 B39 C7 38.2(16) . . . . ?
B34 B36 B39 B38 107.1(17) . . . . ?
B31 B36 B39 B38 41.6(13) . . . . ?
B40 B36 B39 B38 140.1(16) . . . . ?
B34 B36 B39 B37 67.4(18) . . . . ?
B31 B36 B39 B37 1.9(18) . . . . ?
B38 B36 B39 B37 -39.7(12) . . . . ?
B40 B36 B39 B37 100.4(16) . . . . ?
B34 B36 B39 B40 -33.0(16) . . . . ?
B31 B36 B39 B40 -98.6(17) . . . . ?
B38 B36 B39 B40 -140.1(16) . . . . ?
C8 B34 B40 B35 -34.7(16) . . . . ?
B36 B34 B40 B35 -140.0(15) . . . . ?
B31 B34 B40 B35 -103.2(19) . . . . ?
C8 B34 B40 C7 7(2) . . . . ?
B36 B34 B40 C7 -98.7(15) . . . . ?
B35 B34 B40 C7 41.3(14) . . . . ?
B31 B34 B40 C7 -62(2) . . . . ?
C8 B34 B40 B36 105.3(18) . . . . ?
B35 B34 B40 B36 140.0(15) . . . . ?
B31 B34 B40 B36 36.9(17) . . . . ?
C8 B34 B40 B39 67(2) . . . . ?
B36 B34 B40 B39 -38.1(17) . . . . ?
B35 B34 B40 B39 102(2) . . . . ?
B31 B34 B40 B39 -1(3) . . . . ?
C7 B35 B40 B34 131.9(17) . . . . ?
C8 B35 B40 B34 29.6(16) . . . . ?
B33 B35 B40 B34 94(2) . . . . ?
B34 B35 B40 C7 -131.9(17) . . . . ?
C8 B35 B40 C7 -102.3(15) . . . . ?
B33 B35 B40 C7 -38.3(16) . . . . ?
C7 B35 B40 B36 95.2(19) . . . . ?
B34 B35 B40 B36 -36.7(16) . . . . ?
C8 B35 B40 B36 -7(2) . . . . ?
B33 B35 B40 B36 57(3) . . . . ?
C7 B35 B40 B39 30.5(16) . . . . ?
B34 B35 B40 B39 -101.3(19) . . . . ?
C8 B35 B40 B39 -72(2) . . . . ?
B33 B35 B40 B39 -8(3) . . . . ?
B35 C7 B40 B34 -44.0(16) . . . . ?
B33 C7 B40 B34 -5(2) . . . . ?
B39 C7 B40 B34 101.2(18) . . . . ?
B37 C7 B40 B34 62(2) . . . . ?
B33 C7 B40 B35 39.2(14) . . . . ?
B39 C7 B40 B35 145.2(17) . . . . ?
B37 C7 B40 B35 106.3(18) . . . . ?
B35 C7 B40 B36 -106(2) . . . . ?
B33 C7 B40 B36 -67(2) . . . . ?
B39 C7 B40 B36 38.9(16) . . . . ?
B37 C7 B40 B36 0(3) . . . . ?
B35 C7 B40 B39 -145.2(17) . . . . ?
B33 C7 B40 B39 -106.0(15) . . . . ?
B37 C7 B40 B39 -38.9(16) . . . . ?
B31 B36 B40 B34 -36.0(19) . . . . ?
B38 B36 B40 B34 -102(2) . . . . ?
B39 B36 B40 B34 -137(2) . . . . ?
B34 B36 B40 B35 38.3(16) . . . . ?
B31 B36 B40 B35 2(3) . . . . ?
B38 B36 B40 B35 -64(3) . . . . ?
B39 B36 B40 B35 -99(2) . . . . ?
B34 B36 B40 C7 99.9(19) . . . . ?
B31 B36 B40 C7 64(2) . . . . ?
B38 B36 B40 C7 -2(2) . . . . ?
B39 B36 B40 C7 -37.6(17) . . . . ?
B34 B36 B40 B39 137(2) . . . . ?
B31 B36 B40 B39 101.5(16) . . . . ?
B38 B36 B40 B39 35.3(15) . . . . ?
C7 B39 B40 B34 -98(2) . . . . ?
B38 B39 B40 B34 2(3) . . . . ?
B37 B39 B40 B34 -61(2) . . . . ?
B36 B39 B40 B34 37.8(19) . . . . ?
C7 B39 B40 B35 -30.8(16) . . . . ?
B38 B39 B40 B35 70(2) . . . . ?
B37 B39 B40 B35 6(3) . . . . ?
B36 B39 B40 B35 105(2) . . . . ?
B38 B39 B40 C7 100.6(19) . . . . ?
B37 B39 B40 C7 36.7(17) . . . . ?
B36 B39 B40 C7 135.9(18) . . . . ?
C7 B39 B40 B36 -135.9(18) . . . . ?
B38 B39 B40 B36 -35.3(14) . . . . ?
B37 B39 B40 B36 -99.2(16) . . . . ?
B8 B9 S1 Cu2 -68.9(12) . . . . ?
B1 B9 S1 Cu2 -139.1(10) . . . . ?
B10 B9 S1 Cu2 4.9(13) . . . . ?
B2 B9 S1 Cu2 150.9(10) . . . . ?
B6 B9 S1 Cu2 79.7(11) . . . . ?
B8 B9 S1 Cu1 -148.1(11) . . . . ?
B1 B9 S1 Cu1 141.6(10) . . . . ?
B10 B9 S1 Cu1 -74.3(12) . . . . ?
B2 B9 S1 Cu1 71.7(11) . . . . ?
B6 B9 S1 Cu1 0.4(12) . . . . ?
B39 B38 S2 Cu2 32.9(15) . . . . ?
B36 B38 S2 Cu2 107.5(13) . . . . ?
B37 B38 S2 Cu2 -42.6(16) . . . . ?
B31 B38 S2 Cu2 174.0(12) . . . . ?
B32 B38 S2 Cu2 -116.4(13) . . . . ?
B39 B38 S2 Cu3 112.8(15) . . . . ?
B36 B38 S2 Cu3 -172.7(13) . . . . ?
B37 B38 S2 Cu3 37.2(16) . . . . ?
B31 B38 S2 Cu3 -106.1(12) . . . . ?
B32 B38 S2 Cu3 -36.5(14) . . . . ?
B23 B29 S3 Cu4 157.4(14) . . . . ?
B22 B29 S3 Cu4 83.8(18) . . . . ?
B26 B29 S3 Cu4 6.0(15) . . . . ?
B28 B29 S3 Cu4 -133.7(11) . . . . ?
B30 B29 S3 Cu4 -65.9(12) . . . . ?
B23 B29 S3 Cu3 -124.0(14) . . . . ?
B22 B29 S3 Cu3 162.4(17) . . . . ?
B26 B29 S3 Cu3 84.6(14) . . . . ?
B28 B29 S3 Cu3 -55.1(12) . . . . ?
B30 B29 S3 Cu3 12.7(12) . . . . ?
